data_4129963
loop_
_publ_author_name
'de Ruiter, Graham'
'Thompson, Niklas B.'
'Takase, Michael K.'
'Agapie, Theodor'

_publ_section_title
;
 Intramolecular C-H and C-F Bond Oxygenation Mediated by a Putative
 Terminal Oxo Species in Tetranuclear Iron Complexes.
;
_journal_issue 5
_journal_name_full 'Journal of the American Chemical Society'
_journal_page_first 1486
_journal_page_last 1489
_journal_paper_doi 10.1021/jacs.5b12214
_journal_volume 138
_journal_year 2016
_chemical_formula_sum 'C97.52 H75.28 F12 Fe4 N15.76 O11 S2'
_chemical_formula_weight 2159.38
_space_group_crystal_system monoclinic
_space_group_IT_number 14
_space_group_name_Hall '-P 2ybc'
_space_group_name_H-M_alt 'P 1 21/c 1'
_atom_sites_solution_hydrogens geom
_atom_sites_solution_primary direct
_atom_sites_solution_secondary difmap
_audit_creation_method SHELXL-2014/7
_cell_angle_alpha 90
_cell_angle_beta 96.7988(18)
_cell_angle_gamma 90
_cell_formula_units_Z 4
_cell_length_a 22.6768(14)
_cell_length_b 17.6060(11)
_cell_length_c 24.2443(14)
_cell_measurement_reflns_used 9701
_cell_measurement_temperature 100(2)
_cell_measurement_theta_max 27.10
_cell_measurement_theta_min 2.23
_cell_volume 9611.4(10)
_computing_cell_refinement 'SAINT v8.34A (Bruker-AXS, 2013)'
_computing_data_collection 'APEX2 v2014.11-0 (Bruker-AXS, 2014)'
_computing_data_reduction 'SAINT v8.34A (Bruker-AXS, 2013)'
_computing_molecular_graphics 'Bruker SHELXTL'
_computing_publication_material 'Bruker SHELXTL'
_computing_structure_refinement 'SHELXL-2014/7 (Sheldrick, 2014)'
_computing_structure_solution 'SHELXS-2013/1 (Sheldrick, 2013)'
_diffrn_ambient_temperature 100(2)
_diffrn_detector_area_resol_mean 8.33
_diffrn_measured_fraction_theta_full 1.000
_diffrn_measured_fraction_theta_max 0.999
_diffrn_measurement_device_type 'Bruker KAPPA APEXII CCD'
_diffrn_measurement_method '\f and \w scans'
_diffrn_radiation_type MoK\a
_diffrn_radiation_wavelength 0.71073
_diffrn_reflns_av_R_equivalents 0.0494
_diffrn_reflns_av_unetI/netI 0.0360
_diffrn_reflns_Laue_measured_fraction_full 1.000
_diffrn_reflns_Laue_measured_fraction_max 0.999
_diffrn_reflns_limit_h_max 27
_diffrn_reflns_limit_h_min -29
_diffrn_reflns_limit_k_max 22
_diffrn_reflns_limit_k_min -22
_diffrn_reflns_limit_l_max 31
_diffrn_reflns_limit_l_min -31
_diffrn_reflns_number 166656
_diffrn_reflns_point_group_measured_fraction_full 1.000
_diffrn_reflns_point_group_measured_fraction_max 0.999
_diffrn_reflns_theta_full 25.242
_diffrn_reflns_theta_max 27.492
_diffrn_reflns_theta_min 1.640
_diffrn_source 'fine-focus sealed tube'
_exptl_absorpt_coefficient_mu 0.727
_exptl_absorpt_correction_T_max 0.7460
_exptl_absorpt_correction_T_min 0.6831
_exptl_absorpt_correction_type multi-scan
_exptl_absorpt_process_details 'SADABS-2014/5 (Sheldrick, 2014)'
_exptl_crystal_colour brown
_exptl_crystal_density_diffrn 1.492
_exptl_crystal_density_method 'not measured'
_exptl_crystal_description chunk
_exptl_crystal_F_000 4411
_exptl_crystal_size_max 0.350
_exptl_crystal_size_mid 0.280
_exptl_crystal_size_min 0.260
_refine_diff_density_max 1.587
_refine_diff_density_min -1.027
_refine_diff_density_rms 0.130
_refine_ls_extinction_method none
_refine_ls_goodness_of_fit_ref 1.053
_refine_ls_hydrogen_treatment constr
_refine_ls_matrix_type full
_refine_ls_number_parameters 1536
_refine_ls_number_reflns 22043
_refine_ls_number_restraints 1414
_refine_ls_restrained_S_all 1.118
_refine_ls_R_factor_all 0.1075
_refine_ls_R_factor_gt 0.0792
_refine_ls_shift/su_max 0.002
_refine_ls_shift/su_mean 0.000
_refine_ls_structure_factor_coef Fsqd
_refine_ls_weighting_details 'w=1/[\s^2^(Fo^2^)+(0.1310P)^2^+30.2212P] where P=(Fo^2^+2Fc^2^)/3'
_refine_ls_weighting_scheme calc
_refine_ls_wR_factor_gt 0.2235
_refine_ls_wR_factor_ref 0.2467
_reflns_Friedel_coverage 0.000
_reflns_number_gt 16102
_reflns_number_total 22043
_reflns_threshold_expression 'I > 2\s(I)'
_cod_data_source_file ja5b12214_si_001.cif
_cod_data_source_block A15114
_cod_original_sg_symbol_H-M 'P 21/c'
_cod_database_code 4129963
_shelxl_version_number 2014-2
_shelx_space_group_comment
;
The symmetry employed for this shelxl refinement is uniquely defined 
by the following loop, which should always be used as a source of 
symmetry information in preference to the above space-group names. 
They are only intended as comments. 
;
_shelx_estimated_absorpt_t_max 0.833
_shelx_estimated_absorpt_t_min 0.785
_shelx_shelxl_version_number 2014/7

loop_
_space_group_symop_operation_xyz
'x, y, z'
'-x, y+1/2, -z+1/2'
'-x, -y, -z'
'x, -y-1/2, z-1/2'

loop_
_atom_site_label
_atom_site_type_symbol
_atom_site_fract_x
_atom_site_fract_y
_atom_site_fract_z
_atom_site_U_iso_or_equiv
_atom_site_adp_type
_atom_site_occupancy
_atom_site_site_symmetry_order
_atom_site_calc_flag
_atom_site_refinement_flags_posn
_atom_site_refinement_flags_adp
_atom_site_refinement_flags_occupancy
_atom_site_disorder_assembly
_atom_site_disorder_group
N40 N 0.76454(18) 0.4610(3) 0.59373(17) 0.0375(9) Uani 1 1 d . . . . .
C1A C 0.7680(2) 0.4127(3) 0.6243(2) 0.0411(12) Uani 1 1 d . . . . .
C2A C 0.7721(3) 0.3498(4) 0.6637(3) 0.0577(16) Uani 1 1 d . . . . .
H2A1 H 0.7518 0.3636 0.6958 0.086 Uiso 1 1 calc R U . . .
H2A2 H 0.8140 0.3390 0.6761 0.086 Uiso 1 1 calc R U . . .
H2A3 H 0.7533 0.3047 0.6458 0.086 Uiso 1 1 calc R U . . .
Fe3 Fe 0.71804(3) 0.72967(4) 0.48513(2) 0.02860(16) Uani 1 1 d . . . . .
Fe2 Fe 0.72242(3) 0.60939(4) 0.39926(2) 0.02636(16) Uani 1 1 d . . . . .
Fe1 Fe 0.83940(3) 0.67920(4) 0.45590(2) 0.02745(16) Uani 1 1 d . . . . .
Fe4 Fe 0.76181(3) 0.55261(4) 0.53495(3) 0.02848(16) Uani 1 1 d . . . . .
O1 O 0.75574(13) 0.63403(18) 0.47457(12) 0.0266(6) Uani 1 1 d . . . . .
C1 C 0.7556(2) 0.8837(3) 0.37532(18) 0.0325(10) Uani 1 1 d . . . . .
C6 C 0.6999(2) 0.8601(3) 0.35193(18) 0.0314(9) Uani 1 1 d . . . . .
H2 H 0.6654 0.8840 0.3625 0.038 Uiso 1 1 calc R U . . .
C5 C 0.6942(2) 0.8015(3) 0.31309(18) 0.0312(9) Uani 1 1 d . . . . .
C4 C 0.7446(2) 0.7695(3) 0.29538(17) 0.0291(9) Uani 1 1 d . . . . .
H4 H 0.7407 0.7309 0.2678 0.035 Uiso 1 1 calc R U . . .
C3 C 0.80074(19) 0.7937(3) 0.31775(17) 0.0284(9) Uani 1 1 d . . . . .
C2 C 0.8059(2) 0.8520(3) 0.35641(17) 0.0310(9) Uani 1 1 d . . . . .
H6 H 0.8442 0.8706 0.3702 0.037 Uiso 1 1 calc R U . . .
O11 O 0.78646(13) 0.78006(18) 0.46037(11) 0.0275(6) Uani 1 1 d . . . . .
C11 C 0.8163(2) 0.8397(3) 0.49007(17) 0.0313(10) Uani 1 1 d . . . . .
C12 C 0.7876(2) 0.9183(3) 0.47644(19) 0.0346(10) Uani 1 1 d . . . . .
C13 C 0.7877(3) 0.9724(3) 0.5178(2) 0.0470(13) Uani 1 1 d . . . . .
H13 H 0.8052 0.9602 0.5542 0.056 Uiso 1 1 calc R U . . .
C14 C 0.7631(4) 1.0438(4) 0.5078(3) 0.0668(19) Uani 1 1 d . . . . .
H14 H 0.7658 1.0805 0.5368 0.080 Uiso 1 1 calc R U . . .
C15 C 0.7348(4) 1.0617(4) 0.4563(3) 0.070(2) Uani 1 1 d . . . . .
H15 H 0.7165 1.1099 0.4497 0.084 Uiso 1 1 calc R U . . .
C16 C 0.7331(3) 1.0084(3) 0.4139(3) 0.0542(15) Uani 1 1 d . . . . .
H16 H 0.7130 1.0204 0.3784 0.065 Uiso 1 1 calc R U . . .
C17 C 0.7603(2) 0.9378(3) 0.4225(2) 0.0389(11) Uani 1 1 d . . . . .
C45 C 0.8138(2) 0.8204(3) 0.55157(18) 0.0342(10) Uani 1 1 d . . . . .
C46 C 0.8579(2) 0.8377(3) 0.59407(19) 0.0392(11) Uani 1 1 d . . . . .
H41 H 0.8921 0.8652 0.5867 0.047 Uiso 1 1 calc R U . . .
C47 C 0.8513(3) 0.8140(4) 0.6480(2) 0.0460(13) Uani 1 1 d . . . . .
H42 H 0.8817 0.8233 0.6778 0.055 Uiso 1 1 calc R U . . .
C48 C 0.7998(3) 0.7769(4) 0.6570(2) 0.0476(14) Uani 1 1 d . . . . .
H43 H 0.7937 0.7608 0.6933 0.057 Uiso 1 1 calc R U . . .
N32 N 0.76410(18) 0.7838(2) 0.56050(15) 0.0327(8) Uani 1 1 d . . . . .
C49 C 0.7571(3) 0.7632(3) 0.61261(19) 0.0423(12) Uani 1 1 d . . . . .
H44 H 0.7214 0.7384 0.6192 0.051 Uiso 1 1 calc R U . . .
C40 C 0.8809(2) 0.8396(3) 0.47661(17) 0.0312(10) Uani 1 1 d . . . . .
C41 C 0.9162(2) 0.9039(3) 0.4812(2) 0.0394(11) Uani 1 1 d . . . . .
H46 H 0.9026 0.9496 0.4962 0.047 Uiso 1 1 calc R U . . .
C42 C 0.9726(2) 0.8999(4) 0.4632(2) 0.0470(13) Uani 1 1 d . . . . .
H47 H 0.9977 0.9432 0.4655 0.056 Uiso 1 1 calc R U . . .
C43 C 0.9910(2) 0.8331(4) 0.4423(2) 0.0454(13) Uani 1 1 d . . . . .
H48 H 1.0286 0.8299 0.4289 0.055 Uiso 1 1 calc R U . . .
C44 C 0.9547(2) 0.7707(3) 0.4408(2) 0.0390(11) Uani 1 1 d . . . . .
H49 H 0.9685 0.7241 0.4274 0.047 Uiso 1 1 calc R U . . .
N11 N 0.89977(17) 0.7728(2) 0.45764(15) 0.0321(8) Uani 1 1 d . . . . .
O31 O 0.68247(13) 0.70939(19) 0.40331(12) 0.0293(7) Uani 1 1 d . . . . .
C31 C 0.6206(2) 0.7191(3) 0.3925(2) 0.0344(10) Uani 1 1 d . . . . .
C32 C 0.6000(2) 0.7301(3) 0.3293(2) 0.0362(11) Uani 1 1 d . . . . .
C33 C 0.5453(2) 0.7003(4) 0.3065(2) 0.0464(13) Uani 1 1 d . . . . .
H23 H 0.5210 0.6751 0.3302 0.056 Uiso 1 1 calc R U . . .
C34 C 0.5255(3) 0.7064(4) 0.2506(3) 0.0567(16) Uani 1 1 d . . . . .
H24 H 0.4878 0.6866 0.2364 0.068 Uiso 1 1 calc R U . . .
C35 C 0.5606(3) 0.7411(4) 0.2155(2) 0.0506(14) Uani 1 1 d . . . . .
H25 H 0.5477 0.7442 0.1768 0.061 Uiso 1 1 calc R U . . .
C36 C 0.6150(2) 0.7717(3) 0.2370(2) 0.0412(12) Uani 1 1 d . . . . .
H26 H 0.6392 0.7959 0.2128 0.049 Uiso 1 1 calc R U . . .
C37 C 0.6347(2) 0.7674(3) 0.29340(19) 0.0335(10) Uani 1 1 d . . . . .
C60 C 0.6050(2) 0.7887(3) 0.4258(2) 0.0410(12) Uani 1 1 d . . . . .
C61 C 0.5547(3) 0.8334(4) 0.4125(3) 0.0607(17) Uani 1 1 d . . . . .
H51 H 0.5254 0.8196 0.3829 0.073 Uiso 1 1 calc R U . . .
C62 C 0.5484(4) 0.8986(5) 0.4434(4) 0.078(2) Uani 1 1 d . . . . .
H52 H 0.5137 0.9288 0.4359 0.094 Uiso 1 1 calc R U . . .
C63 C 0.5917(4) 0.9197(5) 0.4845(3) 0.074(2) Uani 1 1 d . . . . .
H53 H 0.5886 0.9659 0.5043 0.089 Uiso 1 1 calc R U . . .
C64 C 0.6402(3) 0.8724(4) 0.4967(3) 0.0540(15) Uani 1 1 d . . . . .
H54 H 0.6698 0.8856 0.5262 0.065 Uiso 1 1 calc R U . . .
N31 N 0.64633(19) 0.8079(3) 0.46790(17) 0.0384(9) Uani 1 1 d . . . . .
C65 C 0.5935(2) 0.6454(3) 0.4115(2) 0.0372(11) Uani 1 1 d . . . . .
C66 C 0.5387(2) 0.6395(4) 0.4319(3) 0.0520(15) Uani 1 1 d . . . . .
H56 H 0.5159 0.6834 0.4376 0.062 Uiso 1 1 calc R U . . .
C67 C 0.5181(3) 0.5669(5) 0.4435(3) 0.0631(19) Uani 1 1 d . . . . .
H57 H 0.4812 0.5613 0.4580 0.076 Uiso 1 1 calc R U . . .
C68 C 0.5510(3) 0.5042(4) 0.4341(3) 0.0565(16) Uani 1 1 d . . . . .
H58 H 0.5363 0.4547 0.4400 0.068 Uiso 1 1 calc R U . . .
C69 C 0.6067(2) 0.5139(3) 0.4155(2) 0.0444(13) Uani 1 1 d . . . . .
H59 H 0.6304 0.4706 0.4104 0.053 Uiso 1 1 calc R U . . .
N22 N 0.62726(17) 0.5834(3) 0.40493(16) 0.0362(9) Uani 1 1 d . . . . .
O21 O 0.79724(12) 0.65905(17) 0.37854(11) 0.0239(6) Uani 1 1 d . . . . .
C21 C 0.82570(18) 0.6233(3) 0.33789(17) 0.0263(9) Uani 1 1 d . . . . .
C22 C 0.86797(19) 0.6783(3) 0.31086(17) 0.0292(9) Uani 1 1 d . . . . .
C23 C 0.9220(2) 0.6502(3) 0.29636(19) 0.0355(11) Uani 1 1 d . . . . .
H33 H 0.9301 0.5973 0.2995 0.043 Uiso 1 1 calc R U . . .
C24 C 0.9642(2) 0.6987(3) 0.2773(2) 0.0409(12) Uani 1 1 d . . . . .
H34 H 1.0006 0.6786 0.2679 0.049 Uiso 1 1 calc R U . . .
C25 C 0.9531(2) 0.7752(3) 0.2722(2) 0.0406(12) Uani 1 1 d . . . . .
H35 H 0.9820 0.8082 0.2600 0.049 Uiso 1 1 calc R U . . .
C26 C 0.8997(2) 0.8036(3) 0.28513(18) 0.0350(10) Uani 1 1 d . . . . .
H36 H 0.8922 0.8566 0.2815 0.042 Uiso 1 1 calc R U . . .
C27 C 0.85618(19) 0.7563(3) 0.30352(16) 0.0291(9) Uani 1 1 d . . . . .
C50 C 0.77741(19) 0.5899(3) 0.29508(18) 0.0302(9) Uani 1 1 d . . . . .
C51 C 0.7864(2) 0.5691(3) 0.24178(19) 0.0362(11) Uani 1 1 d . . . . .
H61 H 0.8250 0.5713 0.2304 0.043 Uiso 1 1 calc R U . . .
C52 C 0.7387(2) 0.5451(4) 0.2051(2) 0.0501(15) Uani 1 1 d . . . . .
H62 H 0.7441 0.5312 0.1681 0.060 Uiso 1 1 calc R U . . .
C53 C 0.6830(2) 0.5414(4) 0.2229(2) 0.0529(15) Uani 1 1 d . . . . .
H63 H 0.6495 0.5253 0.1983 0.064 Uiso 1 1 calc R U . . .
C54 C 0.6769(2) 0.5616(3) 0.2770(2) 0.0400(12) Uani 1 1 d . . . . .
H64 H 0.6388 0.5587 0.2894 0.048 Uiso 1 1 calc R U . . .
N21 N 0.72311(16) 0.5851(2) 0.31259(15) 0.0307(8) Uani 1 1 d . . . . .
C55 C 0.86549(18) 0.5613(3) 0.36830(19) 0.0300(9) Uani 1 1 d . . . . .
C56 C 0.8793(2) 0.4919(3) 0.3460(2) 0.0385(11) Uani 1 1 d . . . . .
H66 H 0.8612 0.4766 0.3104 0.046 Uiso 1 1 calc R U . . .
C57 C 0.9201(3) 0.4456(4) 0.3768(3) 0.0578(17) Uani 1 1 d . . . . .
H67 H 0.9296 0.3972 0.3630 0.069 Uiso 1 1 calc R U . . .
C58 C 0.9465(3) 0.4702(5) 0.4273(3) 0.079(3) Uani 1 1 d . . . . .
H68 H 0.9757 0.4400 0.4485 0.095 Uiso 1 1 calc R U . . .
C59 C 0.9298(3) 0.5399(4) 0.4470(3) 0.0603(18) Uani 1 1 d . . . . .
H69 H 0.9481 0.5566 0.4821 0.072 Uiso 1 1 calc R U . . .
N12 N 0.88928(17) 0.5849(3) 0.41896(17) 0.0365(9) Uani 1 1 d . . . . .
N34 N 0.67783(17) 0.5949(3) 0.55214(16) 0.0355(9) Uani 1 1 d . . . . .
N33 N 0.66456(18) 0.6698(3) 0.53493(16) 0.0357(9) Uani 1 1 d . . . . .
C91 C 0.6155(2) 0.6907(4) 0.5570(2) 0.0429(12) Uani 1 1 d . . . . .
H71 H 0.5963 0.7385 0.5513 0.051 Uiso 1 1 calc R U . . .
C92 C 0.5969(2) 0.6325(3) 0.5894(2) 0.0446(13) Uani 1 1 d . . . . .
H72 H 0.5638 0.6326 0.6100 0.054 Uiso 1 1 calc R U . . .
C93 C 0.6365(2) 0.5749(3) 0.5852(2) 0.0413(12) Uani 1 1 d . . . . .
C94 C 0.6332(2) 0.4991(4) 0.6104(3) 0.0478(13) Uani 1 1 d . . . . .
C95 C 0.6236(3) 0.4901(4) 0.6663(3) 0.0628(18) Uani 1 1 d . . . . .
F95 F 0.6237(2) 0.5535(3) 0.69779(17) 0.0791(13) Uani 1 1 d . . . . .
C96 C 0.6146(3) 0.4221(5) 0.6910(4) 0.077(2) Uani 1 1 d . . . . .
H76 H 0.6090 0.4193 0.7292 0.092 Uiso 1 1 calc R U . . .
C97 C 0.6137(3) 0.3570(5) 0.6582(4) 0.077(2) Uani 1 1 d . . . . .
H77 H 0.6060 0.3092 0.6741 0.093 Uiso 1 1 calc R U . . .
C98 C 0.6239(3) 0.3604(4) 0.6028(4) 0.068(2) Uani 1 1 d . . . . .
H78 H 0.6239 0.3160 0.5806 0.082 Uiso 1 1 calc R U . . .
C99 C 0.6338(3) 0.4311(4) 0.5817(3) 0.0537(15) Uani 1 1 d . . . . .
F99 F 0.64315(19) 0.4349(2) 0.52729(16) 0.0659(10) Uani 1 1 d . . . . .
N23 N 0.74521(17) 0.4971(2) 0.41664(17) 0.0343(9) Uani 1 1 d . . . . .
N24 N 0.77350(17) 0.4761(2) 0.46996(17) 0.0366(9) Uani 1 1 d . . . . .
C81 C 0.7467(2) 0.4360(3) 0.3841(2) 0.0440(12) Uani 1 1 d . . . . .
H81 H 0.7302 0.4343 0.3462 0.053 Uiso 1 1 calc R U . . .
C82 C 0.7749(2) 0.3759(3) 0.4122(2) 0.0461(13) Uani 1 1 d . . . . .
H82 H 0.7815 0.3264 0.3985 0.055 Uiso 1 1 calc R U . . .
C83 C 0.7918(2) 0.4045(3) 0.4658(2) 0.0429(12) Uani 1 1 d . . . . .
C84 C 0.8266(3) 0.3638(3) 0.5112(2) 0.0453(12) Uani 1 1 d . . . . .
C85 C 0.8176(3) 0.2876(4) 0.5224(3) 0.0514(14) Uani 1 1 d . . . . .
F85 F 0.77345(17) 0.2510(2) 0.48987(17) 0.0629(10) Uani 1 1 d . . . . .
C86 C 0.8492(3) 0.2468(4) 0.5635(3) 0.0568(15) Uani 1 1 d . . . . .
H86 H 0.8404 0.1949 0.5692 0.068 Uiso 1 1 calc R U . . .
C87 C 0.8950(3) 0.2832(4) 0.5974(3) 0.0598(17) Uani 1 1 d . . . . .
H87 H 0.9173 0.2563 0.6267 0.072 Uiso 1 1 calc R U . . .
C88 C 0.9075(3) 0.3590(4) 0.5876(3) 0.0540(15) Uani 1 1 d . . . . .
H88 H 0.9389 0.3843 0.6097 0.065 Uiso 1 1 calc R U . . .
C89 C 0.8739(3) 0.3963(3) 0.5457(3) 0.0509(14) Uani 1 1 d . . . . .
F89 F 0.88630(16) 0.4696(2) 0.53796(17) 0.0647(10) Uani 1 1 d . . . . .
N13 N 0.86951(16) 0.6485(2) 0.53884(15) 0.0306(8) Uani 1 1 d . . . . .
N14 N 0.83735(17) 0.6068(2) 0.57351(15) 0.0311(8) Uani 1 1 d . . . . .
C71 C 0.9218(2) 0.6658(3) 0.56733(19) 0.0343(10) Uani 1 1 d . . . . .
H91 H 0.9522 0.6945 0.5532 0.041 Uiso 1 1 calc R U . . .
C72 C 0.9255(2) 0.6355(3) 0.62098(19) 0.0379(11) Uani 1 1 d . . . . .
H92 H 0.9578 0.6390 0.6496 0.046 Uiso 1 1 calc R U . . .
C73 C 0.8719(2) 0.5993(3) 0.62320(18) 0.0342(10) Uani 1 1 d . . . . .
C74 C 0.8534(2) 0.5586(3) 0.67120(19) 0.0382(11) Uani 1 1 d . . . . .
C75 C 0.8919(2) 0.5078(3) 0.7016(2) 0.0429(12) Uani 1 1 d . . . . .
F75 F 0.94483(14) 0.4936(2) 0.68419(13) 0.0499(8) Uani 1 1 d . . . . .
C76 C 0.8782(3) 0.4699(4) 0.7486(2) 0.0507(14) Uani 1 1 d . . . . .
H96 H 0.9056 0.4352 0.7676 0.061 Uiso 1 1 calc R U . . .
C77 C 0.8240(3) 0.4836(4) 0.7673(2) 0.0524(15) Uani 1 1 d . . . . .
H97 H 0.8144 0.4590 0.7999 0.063 Uiso 1 1 calc R U . . .
C78 C 0.7838(3) 0.5326(4) 0.7389(2) 0.0473(13) Uani 1 1 d . . . . .
H98 H 0.7462 0.5417 0.7514 0.057 Uiso 1 1 calc R U . . .
C79 C 0.7992(2) 0.5681(3) 0.69191(19) 0.0387(11) Uani 1 1 d . . . . .
F79 F 0.75846(13) 0.6145(2) 0.66399(12) 0.0484(8) Uani 1 1 d . . . . .
O11T O 0.9104(4) 0.4562(6) 0.0828(3) 0.058(2) Uani 0.621(10) 1 d D U P A 1
O12T O 0.9057(6) 0.3730(5) 0.1582(5) 0.070(2) Uani 0.621(10) 1 d D U P A 1
O13T O 0.8529(6) 0.4939(11) 0.1545(9) 0.062(3) Uani 0.621(10) 1 d D U P A 1
S1T S 0.9019(3) 0.4507(5) 0.1407(3) 0.0496(10) Uani 0.621(10) 1 d D U P A 1
C1T C 0.9621(4) 0.4810(6) 0.1883(4) 0.0603(15) Uani 0.621(10) 1 d D U P A 1
F11T F 0.9724(4) 0.5558(4) 0.1924(4) 0.079(2) Uani 0.621(10) 1 d D U P A 1
F12T F 0.9512(4) 0.4570(6) 0.2394(3) 0.085(2) Uani 0.621(10) 1 d D U P A 1
F13T F 1.0138(4) 0.4488(6) 0.1779(4) 0.066(2) Uani 0.621(10) 1 d D U P A 1
O21T O 1.4261(4) -0.1907(6) 0.3961(7) 0.093(3) Uani 0.480(7) 1 d D U P B 1
O22T O 1.3930(7) -0.1065(9) 0.4648(4) 0.087(3) Uani 0.480(7) 1 d D U P B 1
O23T O 1.4117(5) -0.0504(6) 0.3831(5) 0.083(3) Uani 0.480(7) 1 d D U P B 1
S2T S 1.39617(15) -0.12221(19) 0.40695(17) 0.0568(12) Uani 0.480(7) 1 d D U P B 1
C2T C 1.3223(5) -0.1410(7) 0.3793(5) 0.070(2) Uani 0.480(7) 1 d D U P B 1
F21T F 1.2875(4) -0.0812(6) 0.3808(5) 0.085(2) Uani 0.480(7) 1 d D U P B 1
F22T F 1.2968(3) -0.1934(4) 0.4076(4) 0.069(2) Uani 0.480(7) 1 d D U P B 1
F23T F 1.3166(6) -0.1476(8) 0.3231(4) 0.115(3) Uani 0.480(7) 1 d D U P B 1
O11U O 0.9227(8) 0.4887(9) 0.0857(5) 0.057(3) Uani 0.379(10) 1 d D U P A 2
O12U O 0.9018(9) 0.3790(7) 0.1385(6) 0.055(3) Uani 0.379(10) 1 d D U P A 2
O13U O 0.8576(9) 0.5024(15) 0.1542(12) 0.050(3) Uani 0.379(10) 1 d D U P A 2
S1U S 0.9038(5) 0.4580(7) 0.1352(3) 0.0402(14) Uani 0.379(10) 1 d D U P A 2
C1U C 0.9704(6) 0.4963(8) 0.1706(5) 0.0579(19) Uani 0.379(10) 1 d D U P A 2
F11U F 0.9756(5) 0.5684(6) 0.1555(7) 0.080(3) Uani 0.379(10) 1 d D U P A 2
F12U F 0.9722(6) 0.5005(9) 0.2259(5) 0.077(3) Uani 0.379(10) 1 d D U P A 2
F13U F 1.0201(6) 0.4625(10) 0.1582(6) 0.065(3) Uani 0.379(10) 1 d D U P A 2
O21U O 0.3317(10) 0.8082(14) 0.3319(10) 0.243(7) Uani 0.520(7) 1 d D U P B 2
O22U O 0.4158(10) 0.9048(14) 0.3468(11) 0.237(7) Uani 0.520(7) 1 d D U P B 2
O23U O 0.4180(10) 0.7851(13) 0.3973(12) 0.249(7) Uani 0.520(7) 1 d D U P B 2
S2U S 0.3834(5) 0.8443(7) 0.3648(5) 0.230(5) Uani 0.520(7) 1 d D U P B 2
C2U C 0.3480(10) 0.8813(12) 0.4197(8) 0.253(5) Uani 0.520(7) 1 d D U P B 2
F21U F 0.3878(14) 0.9027(19) 0.4621(9) 0.280(7) Uani 0.520(7) 1 d D U P B 2
F22U F 0.3168(12) 0.8215(14) 0.4362(10) 0.272(7) Uani 0.520(7) 1 d D U P B 2
F23U F 0.3189(12) 0.9433(13) 0.4006(10) 0.269(7) Uani 0.520(7) 1 d D U P B 2
O1S O 0.2047(5) 0.7300(7) 0.2061(5) 0.134(3) Uani 0.759(7) 1 d D U P C 1
C11S C 0.1730(7) 0.7980(9) 0.2371(7) 0.128(4) Uani 0.759(7) 1 d D U P C 1
H11A H 0.1898 0.8041 0.2764 0.154 Uiso 0.759(7) 1 calc R U P C 1
H11B H 0.1739 0.8471 0.2173 0.154 Uiso 0.759(7) 1 calc R U P C 1
C12S C 0.1170(9) 0.7653(12) 0.2314(6) 0.113(4) Uani 0.759(7) 1 d D U P C 1
H12A H 0.0893 0.7986 0.2481 0.170 Uiso 0.759(7) 1 calc R U P C 1
H12B H 0.1031 0.7583 0.1918 0.170 Uiso 0.759(7) 1 calc R U P C 1
H12C H 0.1188 0.7159 0.2501 0.170 Uiso 0.759(7) 1 calc R U P C 1
C13S C 0.2744(7) 0.7462(10) 0.2084(7) 0.131(4) Uani 0.759(7) 1 d D U P C 1
H13A H 0.2820 0.7935 0.1882 0.157 Uiso 0.759(7) 1 calc R U P C 1
H13B H 0.2934 0.7502 0.2472 0.157 Uiso 0.759(7) 1 calc R U P C 1
C14S C 0.2933(8) 0.6864(9) 0.1836(6) 0.126(4) Uani 0.759(7) 1 d D U P C 1
H14A H 0.3363 0.6905 0.1826 0.188 Uiso 0.759(7) 1 calc R U P C 1
H14B H 0.2846 0.6406 0.2040 0.188 Uiso 0.759(7) 1 calc R U P C 1
H14C H 0.2733 0.6835 0.1455 0.188 Uiso 0.759(7) 1 calc R U P C 1
O2S O 0.1091(14) 0.6733(15) 0.1418(10) 0.114(4) Uani 0.241(7) 1 d D U P C 2
C21S C 0.073(2) 0.739(2) 0.1655(16) 0.115(5) Uani 0.241(7) 1 d D U P C 2
H21A H 0.0703 0.7841 0.1412 0.138 Uiso 0.241(7) 1 calc R U P C 2
H21B H 0.0321 0.7221 0.1708 0.138 Uiso 0.241(7) 1 calc R U P C 2
C22S C 0.107(3) 0.753(4) 0.2157(19) 0.111(6) Uani 0.241(7) 1 d D U P C 2
H22A H 0.0882 0.7937 0.2352 0.166 Uiso 0.241(7) 1 calc R U P C 2
H22B H 0.1087 0.7066 0.2384 0.166 Uiso 0.241(7) 1 calc R U P C 2
H22C H 0.1466 0.7681 0.2090 0.166 Uiso 0.241(7) 1 calc R U P C 2
C23S C 0.080(2) 0.606(2) 0.1022(16) 0.113(4) Uani 0.241(7) 1 d D U P C 2
H23A H 0.0911 0.5551 0.1165 0.135 Uiso 0.241(7) 1 calc R U P C 2
H23B H 0.0363 0.6109 0.0942 0.135 Uiso 0.241(7) 1 calc R U P C 2
C24S C 0.110(2) 0.628(2) 0.0575(13) 0.102(5) Uani 0.241(7) 1 d D U P C 2
H24A H 0.0986 0.5932 0.0262 0.153 Uiso 0.241(7) 1 calc R U P C 2
H24B H 0.0987 0.6798 0.0464 0.153 Uiso 0.241(7) 1 calc R U P C 2
H24C H 0.1527 0.6248 0.0684 0.153 Uiso 0.241(7) 1 calc R U P C 2
N3S N 0.0756(3) 0.7502(4) 0.0699(3) 0.0548(17) Uani 0.759(7) 1 d D U P C 1
C31S C 0.0851(8) 0.6845(5) 0.0757(6) 0.117(4) Uani 0.759(7) 1 d D U P C 1
C32S C 0.0971(10) 0.5980(5) 0.0848(7) 0.133(5) Uani 0.759(7) 1 d D U P C 1
H32A H 0.1345 0.5909 0.1089 0.200 Uiso 0.759(7) 1 calc R U P C 1
H32B H 0.0998 0.5734 0.0489 0.200 Uiso 0.759(7) 1 calc R U P C 1
H32C H 0.0646 0.5752 0.1023 0.200 Uiso 0.759(7) 1 calc R U P C 1
N4S N 0.6441(5) 1.2581(9) 0.4556(7) 0.090(4) Uani 0.502(7) 1 d D U P D 1
C41S C 0.5914(6) 1.2635(14) 0.4489(15) 0.114(4) Uani 0.502(7) 1 d D U P D 1
C42S C 0.5277(6) 1.2952(12) 0.4459(11) 0.109(5) Uani 0.502(7) 1 d D U P D 1
H42A H 0.5262 1.3349 0.4740 0.164 Uiso 0.502(7) 1 calc R U P D 1
H42B H 0.5004 1.2541 0.4529 0.164 Uiso 0.502(7) 1 calc R U P D 1
H42C H 0.5160 1.3166 0.4089 0.164 Uiso 0.502(7) 1 calc R U P D 1
N5S N 0.5012(10) 1.1647(13) 0.4138(9) 0.142(6) Uani 0.498(7) 1 d D U P D 2
C51S C 0.5409(9) 1.2051(12) 0.4331(11) 0.133(4) Uani 0.498(7) 1 d D U P D 2
C52S C 0.5747(7) 1.2811(12) 0.4476(12) 0.098(4) Uani 0.498(7) 1 d D U P D 2
H52A H 0.5840 1.3055 0.4133 0.148 Uiso 0.498(7) 1 calc R U P D 2
H52B H 0.6116 1.2706 0.4716 0.148 Uiso 0.498(7) 1 calc R U P D 2
H52C H 0.5497 1.3151 0.4669 0.148 Uiso 0.498(7) 1 calc R U P D 2
N6S N 0.5851(8) 1.0799(14) 0.3416(7) 0.125(5) Uani 0.502(7) 1 d D U P D 1
C61S C 0.5514(7) 1.0912(11) 0.3744(6) 0.086(4) Uani 0.502(7) 1 d D U P D 1
C62S C 0.5049(7) 1.1019(9) 0.4155(6) 0.072(4) Uani 0.502(7) 1 d D U P D 1
H62A H 0.4656 1.1095 0.3947 0.109 Uiso 0.502(7) 1 calc R U P D 1
H62B H 0.5154 1.1463 0.4389 0.109 Uiso 0.502(7) 1 calc R U P D 1
H62C H 0.5042 1.0566 0.4389 0.109 Uiso 0.502(7) 1 calc R U P D 1
N7S N 0.5546(9) 0.9939(14) 0.3088(7) 0.148(6) Uani 0.498(7) 1 d D U P D 2
C71S C 0.5179(11) 0.9621(15) 0.2768(8) 0.172(8) Uani 0.498(7) 1 d D U P D 2
C72S C 0.4765(7) 0.9587(17) 0.2201(8) 0.152(8) Uani 0.498(7) 1 d D U P D 2
H72A H 0.4751 1.0088 0.2024 0.228 Uiso 0.498(7) 1 calc R U P D 2
H72B H 0.4364 0.9438 0.2269 0.228 Uiso 0.498(7) 1 calc R U P D 2
H72C H 0.4922 0.9214 0.1956 0.228 Uiso 0.498(7) 1 calc R U P D 2

loop_
_atom_site_aniso_label
_atom_site_aniso_U_11
_atom_site_aniso_U_22
_atom_site_aniso_U_33
_atom_site_aniso_U_23
_atom_site_aniso_U_13
_atom_site_aniso_U_12
N40 0.031(2) 0.046(3) 0.035(2) 0.0036(19) 0.0038(16) -0.0036(18)
C1A 0.037(3) 0.047(3) 0.039(3) 0.001(2) 0.003(2) -0.011(2)
C2A 0.057(4) 0.060(4) 0.055(4) 0.015(3) 0.003(3) -0.009(3)
Fe3 0.0296(3) 0.0381(4) 0.0196(3) -0.0021(2) 0.0090(2) 0.0007(3)
Fe2 0.0217(3) 0.0377(4) 0.0202(3) -0.0025(2) 0.0047(2) -0.0004(2)
Fe1 0.0272(3) 0.0379(4) 0.0174(3) -0.0062(2) 0.0035(2) -0.0004(3)
Fe4 0.0255(3) 0.0361(4) 0.0239(3) -0.0017(3) 0.0035(2) -0.0011(3)
O1 0.0246(14) 0.0348(17) 0.0215(14) -0.0010(12) 0.0075(11) 0.0006(12)
C1 0.042(3) 0.034(3) 0.021(2) 0.0002(18) 0.0034(18) 0.000(2)
C6 0.035(2) 0.037(3) 0.023(2) 0.0007(18) 0.0048(17) 0.0056(19)
C5 0.030(2) 0.042(3) 0.022(2) 0.0017(18) 0.0023(17) 0.0014(19)
C4 0.032(2) 0.040(3) 0.0150(18) -0.0004(17) 0.0035(16) -0.0007(19)
C3 0.027(2) 0.041(3) 0.0183(18) 0.0022(17) 0.0049(16) -0.0029(18)
C2 0.034(2) 0.039(3) 0.0203(19) -0.0005(18) 0.0036(17) -0.0062(19)
O11 0.0309(15) 0.0357(17) 0.0167(13) -0.0054(12) 0.0062(11) -0.0056(13)
C11 0.036(2) 0.041(3) 0.0173(19) -0.0079(18) 0.0061(17) -0.0035(19)
C12 0.038(2) 0.040(3) 0.026(2) -0.0057(19) 0.0042(18) -0.001(2)
C13 0.056(3) 0.049(3) 0.034(3) -0.011(2) -0.003(2) 0.004(3)
C14 0.088(5) 0.056(4) 0.052(4) -0.028(3) -0.007(3) 0.009(4)
C15 0.095(5) 0.046(4) 0.064(4) -0.015(3) -0.010(4) 0.024(4)
C16 0.068(4) 0.044(3) 0.047(3) -0.006(3) -0.005(3) 0.010(3)
C17 0.045(3) 0.043(3) 0.029(2) -0.006(2) 0.004(2) -0.001(2)
C45 0.043(3) 0.041(3) 0.020(2) -0.0042(18) 0.0089(18) -0.001(2)
C46 0.042(3) 0.056(3) 0.021(2) -0.009(2) 0.0067(19) -0.003(2)
C47 0.050(3) 0.069(4) 0.019(2) -0.010(2) 0.004(2) 0.002(3)
C48 0.058(3) 0.067(4) 0.019(2) -0.003(2) 0.010(2) -0.002(3)
N32 0.039(2) 0.041(2) 0.0189(17) -0.0065(15) 0.0088(15) 0.0027(17)
C49 0.052(3) 0.056(3) 0.021(2) -0.004(2) 0.015(2) -0.002(3)
C40 0.034(2) 0.045(3) 0.0147(18) 0.0004(17) 0.0022(16) -0.002(2)
C41 0.041(3) 0.048(3) 0.030(2) -0.005(2) 0.005(2) -0.012(2)
C42 0.042(3) 0.057(4) 0.042(3) 0.001(3) 0.006(2) -0.017(3)
C43 0.035(3) 0.064(4) 0.040(3) 0.007(3) 0.013(2) -0.009(2)
C44 0.033(2) 0.057(3) 0.028(2) 0.001(2) 0.0072(19) 0.001(2)
N11 0.0294(19) 0.048(2) 0.0190(17) -0.0022(16) 0.0040(14) -0.0049(17)
O31 0.0211(14) 0.0419(18) 0.0256(15) 0.0005(13) 0.0054(11) 0.0029(12)
C31 0.024(2) 0.049(3) 0.032(2) 0.002(2) 0.0069(17) 0.0057(19)
C32 0.026(2) 0.049(3) 0.033(2) 0.003(2) 0.0030(18) 0.006(2)
C33 0.028(2) 0.061(4) 0.048(3) 0.011(3) -0.002(2) 0.001(2)
C34 0.035(3) 0.074(4) 0.056(4) 0.008(3) -0.015(3) -0.007(3)
C35 0.044(3) 0.066(4) 0.037(3) 0.003(3) -0.013(2) -0.002(3)
C36 0.034(2) 0.057(3) 0.031(2) 0.000(2) -0.003(2) 0.003(2)
C37 0.027(2) 0.044(3) 0.029(2) -0.002(2) 0.0002(17) 0.0057(19)
C60 0.035(2) 0.053(3) 0.037(3) -0.001(2) 0.014(2) 0.011(2)
C61 0.045(3) 0.073(4) 0.065(4) -0.004(3) 0.013(3) 0.023(3)
C62 0.070(5) 0.074(5) 0.093(6) -0.011(4) 0.020(4) 0.037(4)
C63 0.086(5) 0.069(5) 0.070(5) -0.013(4) 0.021(4) 0.029(4)
C64 0.059(4) 0.057(4) 0.050(3) -0.009(3) 0.022(3) 0.006(3)
N31 0.042(2) 0.045(2) 0.031(2) -0.0009(18) 0.0152(17) 0.0065(19)
C65 0.021(2) 0.056(3) 0.035(2) 0.005(2) 0.0050(18) 0.001(2)
C66 0.027(2) 0.075(4) 0.056(3) 0.010(3) 0.015(2) 0.007(3)
C67 0.030(3) 0.096(5) 0.064(4) 0.024(4) 0.011(3) -0.004(3)
C68 0.035(3) 0.073(4) 0.062(4) 0.018(3) 0.008(3) -0.014(3)
C69 0.032(2) 0.055(3) 0.044(3) 0.010(2) -0.003(2) -0.010(2)
N22 0.0234(18) 0.055(3) 0.030(2) 0.0030(18) 0.0041(15) -0.0043(17)
O21 0.0195(13) 0.0345(17) 0.0183(13) -0.0074(11) 0.0044(10) -0.0020(11)
C21 0.0226(19) 0.034(2) 0.0230(19) -0.0111(17) 0.0059(16) -0.0052(17)
C22 0.024(2) 0.047(3) 0.0171(18) -0.0101(18) 0.0047(15) -0.0068(18)
C23 0.029(2) 0.050(3) 0.029(2) -0.010(2) 0.0107(18) -0.002(2)
C24 0.029(2) 0.064(4) 0.032(2) -0.007(2) 0.0132(19) -0.004(2)
C25 0.030(2) 0.065(4) 0.029(2) 0.002(2) 0.0100(19) -0.010(2)
C26 0.033(2) 0.050(3) 0.022(2) 0.0029(19) 0.0040(17) -0.007(2)
C27 0.027(2) 0.044(3) 0.0157(18) -0.0030(17) 0.0009(15) -0.0066(18)
C50 0.026(2) 0.042(3) 0.023(2) -0.0082(18) 0.0034(16) -0.0026(18)
C51 0.029(2) 0.051(3) 0.029(2) -0.016(2) 0.0046(18) -0.003(2)
C52 0.038(3) 0.082(4) 0.030(2) -0.023(3) 0.002(2) -0.007(3)
C53 0.037(3) 0.082(4) 0.038(3) -0.022(3) -0.003(2) -0.011(3)
C54 0.025(2) 0.060(3) 0.034(2) -0.011(2) -0.0002(18) -0.007(2)
N21 0.0236(17) 0.045(2) 0.0236(17) -0.0059(16) 0.0016(14) -0.0056(16)
C55 0.0202(19) 0.041(3) 0.029(2) -0.0088(19) 0.0033(16) -0.0029(17)
C56 0.028(2) 0.045(3) 0.042(3) -0.017(2) 0.0023(19) 0.002(2)
C57 0.042(3) 0.057(4) 0.070(4) -0.027(3) -0.013(3) 0.021(3)
C58 0.060(4) 0.088(5) 0.079(5) -0.037(4) -0.033(4) 0.045(4)
C59 0.044(3) 0.070(4) 0.060(4) -0.028(3) -0.022(3) 0.025(3)
N12 0.0257(18) 0.047(2) 0.035(2) -0.0115(18) -0.0040(16) 0.0036(17)
N34 0.0307(19) 0.050(3) 0.0266(19) 0.0024(17) 0.0087(15) -0.0056(18)
N33 0.032(2) 0.051(3) 0.0258(19) -0.0005(17) 0.0105(15) 0.0044(18)
C91 0.039(3) 0.059(3) 0.033(2) 0.000(2) 0.015(2) 0.005(2)
C92 0.037(3) 0.061(4) 0.040(3) 0.000(2) 0.018(2) -0.003(2)
C93 0.032(2) 0.057(3) 0.036(3) 0.003(2) 0.007(2) -0.006(2)
C94 0.032(3) 0.060(4) 0.053(3) 0.013(3) 0.011(2) -0.006(2)
C95 0.058(4) 0.073(5) 0.063(4) 0.013(4) 0.030(3) -0.005(3)
F95 0.100(3) 0.089(3) 0.056(2) 0.015(2) 0.038(2) 0.001(3)
C96 0.070(5) 0.081(6) 0.086(5) 0.033(5) 0.035(4) 0.003(4)
C97 0.047(4) 0.070(5) 0.117(7) 0.040(5) 0.020(4) -0.004(3)
C98 0.041(3) 0.062(4) 0.097(6) 0.010(4) -0.010(3) -0.009(3)
C99 0.038(3) 0.063(4) 0.059(4) 0.014(3) 0.000(3) -0.007(3)
F99 0.073(2) 0.062(2) 0.059(2) -0.0027(18) -0.0092(19) 0.0045(19)
N23 0.0279(19) 0.035(2) 0.040(2) -0.0030(17) 0.0043(16) -0.0009(16)
N24 0.0280(19) 0.043(2) 0.038(2) -0.0128(18) -0.0002(16) 0.0000(17)
C81 0.040(3) 0.048(3) 0.042(3) -0.010(2) -0.003(2) -0.010(2)
C82 0.045(3) 0.039(3) 0.053(3) -0.015(2) -0.002(2) -0.001(2)
C83 0.039(3) 0.039(3) 0.050(3) -0.009(2) -0.001(2) -0.004(2)
C84 0.045(3) 0.038(3) 0.051(3) -0.008(2) -0.001(2) 0.005(2)
C85 0.049(3) 0.047(3) 0.057(3) -0.009(3) -0.002(3) 0.000(3)
F85 0.065(2) 0.048(2) 0.071(2) -0.0035(18) -0.0090(19) -0.0114(17)
C86 0.065(4) 0.046(3) 0.058(4) 0.000(3) 0.002(3) 0.009(3)
C87 0.061(4) 0.061(4) 0.055(4) -0.006(3) -0.001(3) 0.021(3)
C88 0.046(3) 0.050(4) 0.062(4) -0.013(3) -0.009(3) 0.015(3)
C89 0.044(3) 0.046(3) 0.060(4) -0.010(3) -0.002(3) 0.007(2)
F89 0.057(2) 0.046(2) 0.083(3) -0.0104(18) -0.0247(19) -0.0004(16)
N13 0.0272(18) 0.041(2) 0.0239(17) -0.0041(16) 0.0050(14) -0.0025(16)
N14 0.0303(19) 0.041(2) 0.0220(17) -0.0002(16) 0.0022(14) -0.0029(16)
C71 0.025(2) 0.052(3) 0.026(2) -0.004(2) 0.0045(17) -0.001(2)
C72 0.028(2) 0.060(3) 0.025(2) -0.005(2) 0.0000(18) -0.003(2)
C73 0.028(2) 0.052(3) 0.022(2) -0.002(2) 0.0020(17) 0.000(2)
C74 0.039(3) 0.051(3) 0.023(2) -0.003(2) -0.0004(19) -0.004(2)
C75 0.041(3) 0.053(3) 0.034(3) -0.003(2) -0.004(2) -0.004(2)
F75 0.0399(16) 0.064(2) 0.0441(17) 0.0046(15) -0.0021(13) 0.0061(15)
C76 0.055(3) 0.054(4) 0.041(3) 0.008(3) -0.005(3) -0.003(3)
C77 0.063(4) 0.062(4) 0.033(3) 0.006(3) 0.008(3) -0.013(3)
C78 0.047(3) 0.066(4) 0.030(2) -0.004(2) 0.011(2) -0.009(3)
C79 0.039(3) 0.052(3) 0.025(2) 0.000(2) 0.0046(19) -0.001(2)
F79 0.0372(16) 0.075(2) 0.0348(15) 0.0088(15) 0.0101(12) 0.0045(15)
O11T 0.052(4) 0.075(6) 0.048(2) 0.005(3) 0.010(2) 0.023(4)
O12T 0.086(5) 0.055(2) 0.068(5) 0.010(3) 0.005(5) 0.012(2)
O13T 0.057(3) 0.077(5) 0.054(5) -0.004(5) 0.012(3) 0.025(4)
S1T 0.0484(15) 0.051(2) 0.051(2) 0.0015(16) 0.0110(14) 0.0165(14)
C1T 0.061(2) 0.064(3) 0.056(3) -0.012(3) 0.004(2) 0.021(2)
F11T 0.079(4) 0.067(3) 0.092(5) -0.032(3) 0.013(4) 0.010(2)
F12T 0.095(5) 0.109(5) 0.050(2) -0.008(3) 0.004(2) 0.018(4)
F13T 0.055(2) 0.077(4) 0.064(5) -0.014(4) -0.008(3) 0.027(3)
O21T 0.041(3) 0.062(3) 0.178(9) -0.038(5) 0.026(5) -0.015(3)
O22T 0.089(7) 0.103(7) 0.069(3) -0.008(4) 0.005(3) -0.009(6)
O23T 0.078(6) 0.073(4) 0.093(6) 0.018(4) -0.012(5) -0.027(4)
S2T 0.0468(17) 0.0504(19) 0.075(2) -0.0088(15) 0.0145(15) -0.0121(12)
C2T 0.050(3) 0.074(4) 0.084(4) -0.001(4) 0.004(3) -0.009(2)
F21T 0.062(3) 0.087(4) 0.109(6) 0.048(4) 0.016(4) 0.011(3)
F22T 0.031(3) 0.056(4) 0.119(6) 0.001(4) 0.009(4) 0.001(2)
F23T 0.102(6) 0.154(8) 0.083(4) -0.005(4) -0.015(3) -0.014(6)
O11U 0.069(6) 0.071(6) 0.034(3) 0.006(4) 0.013(3) 0.033(5)
O12U 0.073(6) 0.051(3) 0.043(6) -0.015(3) 0.008(5) 0.010(3)
O13U 0.055(3) 0.062(6) 0.032(6) -0.019(5) 0.003(4) 0.018(4)
S1U 0.051(2) 0.051(3) 0.0169(18) -0.0106(19) -0.0033(17) 0.019(2)
C1U 0.056(3) 0.060(3) 0.055(3) -0.021(3) -0.007(3) 0.016(3)
F11U 0.060(5) 0.062(3) 0.112(7) -0.009(4) -0.019(6) 0.010(3)
F12U 0.072(5) 0.100(7) 0.053(3) -0.038(4) -0.020(3) 0.013(5)
F13U 0.052(3) 0.078(6) 0.059(6) -0.019(5) -0.017(4) 0.024(4)
O21U 0.224(13) 0.268(16) 0.214(12) 0.101(10) -0.067(9) -0.038(10)
O22U 0.199(13) 0.281(14) 0.213(13) 0.129(11) -0.048(9) -0.035(10)
O23U 0.220(13) 0.280(14) 0.226(14) 0.130(10) -0.063(9) -0.048(9)
S2U 0.217(9) 0.284(11) 0.172(8) 0.120(7) -0.055(6) -0.048(7)
C2U 0.247(11) 0.306(12) 0.193(9) 0.105(9) -0.035(7) -0.048(8)
F21U 0.274(15) 0.343(17) 0.205(10) 0.072(11) -0.044(9) -0.040(11)
F22U 0.284(15) 0.303(14) 0.225(14) 0.092(11) 0.011(10) -0.051(11)
F23U 0.285(15) 0.318(13) 0.196(13) 0.110(10) -0.014(10) -0.024(10)
O1S 0.141(6) 0.147(7) 0.113(6) 0.027(5) 0.017(5) 0.047(5)
C11S 0.139(7) 0.136(8) 0.110(7) 0.034(6) 0.010(6) 0.049(6)
C12S 0.148(6) 0.126(9) 0.067(7) 0.002(7) 0.016(6) 0.039(6)
C13S 0.141(6) 0.145(9) 0.105(7) 0.015(6) 0.012(6) 0.044(6)
C14S 0.154(8) 0.145(10) 0.081(8) 0.029(7) 0.028(7) 0.047(8)
O2S 0.153(9) 0.086(7) 0.095(7) -0.001(6) -0.013(7) 0.021(7)
C21S 0.153(10) 0.093(8) 0.091(9) 0.001(7) -0.010(8) 0.025(8)
C22S 0.130(12) 0.113(11) 0.087(9) -0.002(8) 0.000(9) 0.030(10)
C23S 0.155(10) 0.089(7) 0.087(8) 0.003(6) -0.015(8) 0.017(7)
C24S 0.148(12) 0.063(10) 0.088(8) 0.011(7) -0.017(9) 0.031(10)
N3S 0.057(4) 0.074(4) 0.033(3) -0.007(3) 0.003(3) -0.022(3)
C31S 0.154(8) 0.084(4) 0.105(7) -0.013(5) -0.017(7) 0.009(5)
C32S 0.179(10) 0.086(4) 0.117(9) -0.028(6) -0.059(8) 0.029(6)
N4S 0.074(5) 0.097(9) 0.104(9) -0.011(7) 0.028(6) 0.024(6)
C41S 0.076(5) 0.133(10) 0.134(9) -0.031(8) 0.019(7) 0.029(6)
C42S 0.072(6) 0.103(10) 0.153(11) -0.021(10) 0.011(8) 0.020(7)
N5S 0.138(10) 0.167(11) 0.119(11) -0.003(10) 0.007(9) -0.016(9)
C51S 0.107(8) 0.148(9) 0.147(9) -0.020(8) 0.022(8) 0.010(7)
C52S 0.050(6) 0.137(9) 0.110(9) -0.022(8) 0.019(8) 0.039(6)
N6S 0.101(9) 0.189(13) 0.087(8) 0.021(9) 0.017(6) 0.018(9)
C61S 0.086(8) 0.098(10) 0.071(8) 0.030(7) 0.004(6) 0.008(7)
C62S 0.091(8) 0.058(8) 0.067(7) 0.021(6) 0.006(6) -0.014(7)
N7S 0.115(10) 0.246(17) 0.083(10) 0.045(11) 0.016(7) 0.059(11)
C71S 0.102(11) 0.304(19) 0.111(11) 0.021(12) 0.016(8) 0.053(12)
C72S 0.041(7) 0.29(2) 0.125(11) 0.015(13) 0.023(7) 0.074(11)

loop_
_atom_type_symbol
_atom_type_description
_atom_type_scat_dispersion_real
_atom_type_scat_dispersion_imag
_atom_type_scat_source
C C 0.0033 0.0016 'International Tables Vol C Tables 4.2.6.8 and 6.1.1.4'
H H 0.0000 0.0000 'International Tables Vol C Tables 4.2.6.8 and 6.1.1.4'
N N 0.0061 0.0033 'International Tables Vol C Tables 4.2.6.8 and 6.1.1.4'
O O 0.0106 0.0060 'International Tables Vol C Tables 4.2.6.8 and 6.1.1.4'
F F 0.0171 0.0103 'International Tables Vol C Tables 4.2.6.8 and 6.1.1.4'
S S 0.1246 0.1234 'International Tables Vol C Tables 4.2.6.8 and 6.1.1.4'
Fe Fe 0.3463 0.8444 'International Tables Vol C Tables 4.2.6.8 and 6.1.1.4'

loop_
_geom_angle_atom_site_label_1
_geom_angle_atom_site_label_2
_geom_angle_atom_site_label_3
_geom_angle
C1A N40 Fe4 177.6(4)
N40 C1A C2A 179.6(7)
C1A C2A H2A1 109.5
C1A C2A H2A2 109.5
C1A C2A H2A3 109.5
H2A1 C2A H2A2 109.5
H2A1 C2A H2A3 109.5
H2A2 C2A H2A3 109.5
O1 Fe3 Fe2 39.74(9)
O1 Fe3 O11 88.55(13)
O1 Fe3 N32 108.31(14)
O1 Fe3 O31 81.43(13)
O1 Fe3 N31 151.80(15)
O1 Fe3 N33 86.14(15)
O11 Fe3 Fe2 90.85(9)
O11 Fe3 N32 75.05(13)
O11 Fe3 O31 91.00(12)
O11 Fe3 N31 105.21(15)
O11 Fe3 N33 161.08(15)
N32 Fe3 Fe2 146.35(11)
O31 Fe3 Fe2 41.71(9)
O31 Fe3 N32 162.45(15)
O31 Fe3 N31 73.98(14)
O31 Fe3 N33 106.11(14)
N31 Fe3 Fe2 114.19(12)
N31 Fe3 N32 99.09(16)
N33 Fe3 Fe2 96.57(12)
N33 Fe3 N32 89.41(15)
N33 Fe3 N31 87.61(16)
O1 Fe2 Fe3 39.21(9)
O1 Fe2 O31 83.36(13)
O1 Fe2 N22 105.09(13)
O1 Fe2 O21 83.82(12)
O1 Fe2 N21 156.70(13)
O1 Fe2 N23 87.82(15)
O31 Fe2 Fe3 44.18(9)
O31 Fe2 N22 74.24(15)
O31 Fe2 O21 91.72(12)
O31 Fe2 N21 106.33(14)
O31 Fe2 N23 159.77(14)
N22 Fe2 Fe3 89.45(12)
O21 Fe2 Fe3 87.97(8)
O21 Fe2 N22 162.05(14)
O21 Fe2 N21 74.91(12)
O21 Fe2 N23 105.44(14)
N21 Fe2 Fe3 146.15(12)
N21 Fe2 N22 97.99(14)
N23 Fe2 Fe3 124.31(12)
N23 Fe2 N22 90.65(16)
N23 Fe2 N21 88.76(16)
O1 Fe1 N12 107.89(14)
O11 Fe1 O1 77.51(12)
O11 Fe1 N12 159.51(14)
N11 Fe1 O1 149.05(14)
N11 Fe1 O11 73.92(14)
N11 Fe1 N12 103.03(15)
O21 Fe1 O1 78.45(11)
O21 Fe1 O11 89.22(11)
O21 Fe1 N11 112.49(13)
O21 Fe1 N12 73.03(13)
O21 Fe1 N13 153.63(14)
N13 Fe1 O1 84.21(13)
N13 Fe1 O11 106.36(13)
N13 Fe1 N11 92.52(15)
N13 Fe1 N12 93.95(15)
O1 Fe4 N40 175.46(15)
O1 Fe4 N34 84.78(14)
O1 Fe4 N24 85.21(15)
O1 Fe4 N14 88.99(14)
N34 Fe4 N40 95.10(16)
N24 Fe4 N40 91.13(17)
N24 Fe4 N34 124.21(16)
N14 Fe4 N40 95.08(16)
N14 Fe4 N34 117.30(16)
N14 Fe4 N24 117.22(15)
Fe3 O1 Fe2 101.05(14)
Fe3 O1 Fe1 96.98(13)
Fe3 O1 Fe4 120.90(14)
Fe2 O1 Fe1 98.01(12)
Fe2 O1 Fe4 120.21(16)
Fe4 O1 Fe1 115.07(14)
C6 C1 C2 119.1(4)
C6 C1 C17 119.1(4)
C2 C1 C17 121.6(4)
C1 C6 H2 119.8
C1 C6 C5 120.4(4)
C5 C6 H2 119.8
C6 C5 C37 121.2(4)
C4 C5 C6 119.8(4)
C4 C5 C37 118.8(4)
C5 C4 H4 119.8
C5 C4 C3 120.3(4)
C3 C4 H4 119.8
C4 C3 C27 122.1(4)
C2 C3 C4 119.4(4)
C2 C3 C27 118.4(4)
C1 C2 H6 119.6
C3 C2 C1 120.7(4)
C3 C2 H6 119.6
Fe3 O11 Fe1 96.28(13)
C11 O11 Fe3 122.6(2)
C11 O11 Fe1 113.9(3)
O11 C11 C12 113.2(4)
O11 C11 C45 105.2(4)
O11 C11 C40 107.7(4)
C45 C11 C12 110.0(4)
C45 C11 C40 110.5(4)
C40 C11 C12 110.0(4)
C13 C12 C11 119.8(4)
C13 C12 C17 117.6(5)
C17 C12 C11 122.6(4)
C12 C13 H13 118.9
C12 C13 C14 122.3(5)
C14 C13 H13 118.9
C13 C14 H14 119.9
C15 C14 C13 120.2(6)
C15 C14 H14 119.9
C14 C15 H15 120.4
C14 C15 C16 119.1(6)
C16 C15 H15 120.4
C15 C16 H16 119.3
C15 C16 C17 121.4(6)
C17 C16 H16 119.3
C12 C17 C1 122.5(5)
C16 C17 C1 118.0(5)
C16 C17 C12 119.3(5)
C46 C45 C11 124.7(4)
N32 C45 C11 113.0(4)
N32 C45 C46 122.3(4)
C45 C46 H41 120.5
C45 C46 C47 119.0(5)
C47 C46 H41 120.5
C46 C47 H42 120.8
C48 C47 C46 118.3(5)
C48 C47 H42 120.8
C47 C48 H43 120.4
C47 C48 C49 119.3(5)
C49 C48 H43 120.4
C45 N32 Fe3 113.5(3)
C45 N32 C49 118.6(4)
C49 N32 Fe3 124.4(4)
C48 C49 H44 118.8
N32 C49 C48 122.5(5)
N32 C49 H44 118.8
C41 C40 C11 122.6(4)
N11 C40 C11 114.9(4)
N11 C40 C41 122.4(4)
C40 C41 H46 120.8
C40 C41 C42 118.3(5)
C42 C41 H46 120.8
C41 C42 H47 120.3
C43 C42 C41 119.3(5)
C43 C42 H47 120.3
C42 C43 H48 120.3
C42 C43 C44 119.4(5)
C44 C43 H48 120.3
C43 C44 H49 118.6
N11 C44 C43 122.8(5)
N11 C44 H49 118.6
C40 N11 Fe1 116.7(3)
C40 N11 C44 117.7(4)
C44 N11 Fe1 125.6(4)
Fe2 O31 Fe3 94.11(13)
C31 O31 Fe3 115.0(3)
C31 O31 Fe2 123.2(3)
O31 C31 C32 111.9(4)
O31 C31 C60 106.6(4)
O31 C31 C65 105.5(4)
C60 C31 C32 111.0(4)
C65 C31 C32 108.6(4)
C65 C31 C60 113.3(4)
C33 C32 C31 119.2(4)
C33 C32 C37 117.8(5)
C37 C32 C31 123.0(4)
C32 C33 H23 119.1
C34 C33 C32 121.9(5)
C34 C33 H23 119.1
C33 C34 H24 120.1
C35 C34 C33 119.9(5)
C35 C34 H24 120.1
C34 C35 H25 120.2
C34 C35 C36 119.5(5)
C36 C35 H25 120.2
C35 C36 H26 119.5
C37 C36 C35 121.0(5)
C37 C36 H26 119.5
C32 C37 C5 122.5(4)
C36 C37 C5 117.5(4)
C36 C37 C32 119.9(5)
C61 C60 C31 124.3(5)
N31 C60 C31 114.8(4)
N31 C60 C61 120.8(5)
C60 C61 H51 120.7
C62 C61 C60 118.5(7)
C62 C61 H51 120.7
C61 C62 H52 119.7
C63 C62 C61 120.6(7)
C63 C62 H52 119.7
C62 C63 H53 120.8
C62 C63 C64 118.4(7)
C64 C63 H53 120.8
C63 C64 H54 119.2
N31 C64 C63 121.6(7)
N31 C64 H54 119.2
C60 N31 Fe3 115.6(3)
C60 N31 C64 120.0(5)
C64 N31 Fe3 124.4(4)
C66 C65 C31 125.1(5)
N22 C65 C31 113.4(4)
N22 C65 C66 121.4(5)
C65 C66 H56 121.0
C65 C66 C67 118.1(6)
C67 C66 H56 121.0
C66 C67 H57 119.9
C68 C67 C66 120.2(5)
C68 C67 H57 119.9
C67 C68 H58 120.5
C67 C68 C69 119.0(6)
C69 C68 H58 120.5
C68 C69 H59 119.4
N22 C69 C68 121.3(6)
N22 C69 H59 119.4
C65 N22 Fe2 114.0(3)
C69 N22 Fe2 124.0(4)
C69 N22 C65 119.8(4)
Fe2 O21 Fe1 99.37(12)
C21 O21 Fe2 116.9(2)
C21 O21 Fe1 121.7(2)
O21 C21 C22 112.1(3)
O21 C21 C50 107.4(3)
O21 C21 C55 106.0(3)
C50 C21 C22 112.2(3)
C50 C21 C55 112.5(4)
C55 C21 C22 106.6(3)
C23 C22 C21 119.0(4)
C23 C22 C27 118.1(4)
C27 C22 C21 122.8(4)
C22 C23 H33 119.4
C24 C23 C22 121.2(5)
C24 C23 H33 119.4
C23 C24 H34 119.9
C25 C24 C23 120.3(5)
C25 C24 H34 119.9
C24 C25 H35 120.3
C24 C25 C26 119.4(5)
C26 C25 H35 120.3
C25 C26 H36 119.2
C25 C26 C27 121.7(5)
C27 C26 H36 119.2
C22 C27 C3 123.6(4)
C26 C27 C3 117.0(4)
C26 C27 C22 119.3(4)
C51 C50 C21 124.2(4)
N21 C50 C21 114.6(4)
N21 C50 C51 121.2(4)
C50 C51 H61 120.2
C50 C51 C52 119.5(4)
C52 C51 H61 120.2
C51 C52 H62 120.4
C53 C52 C51 119.1(5)
C53 C52 H62 120.4
C52 C53 H63 120.6
C54 C53 C52 118.8(5)
C54 C53 H63 120.6
C53 C54 H64 118.9
N21 C54 C53 122.2(5)
N21 C54 H64 118.9
C50 N21 Fe2 114.0(3)
C54 N21 Fe2 126.6(3)
C54 N21 C50 119.2(4)
C56 C55 C21 125.6(4)
N12 C55 C21 111.4(4)
N12 C55 C56 122.8(5)
C55 C56 H66 120.8
C57 C56 C55 118.5(5)
C57 C56 H66 120.8
C56 C57 H67 120.3
C58 C57 C56 119.4(5)
C58 C57 H67 120.3
C57 C58 H68 120.7
C57 C58 C59 118.6(6)
C59 C58 H68 120.7
C58 C59 H69 118.3
N12 C59 C58 123.4(5)
N12 C59 H69 118.3
C55 N12 Fe1 115.1(3)
C59 N12 Fe1 125.6(4)
C59 N12 C55 117.3(4)
N33 N34 Fe4 115.8(3)
C93 N34 Fe4 136.4(4)
C93 N34 N33 106.4(4)
N34 N33 Fe3 121.7(3)
C91 N33 Fe3 131.0(4)
C91 N33 N34 107.3(4)
N33 C91 H71 124.9
N33 C91 C92 110.2(5)
C92 C91 H71 124.9
C91 C92 H72 127.5
C93 C92 C91 105.0(5)
C93 C92 H72 127.5
N34 C93 C92 111.1(5)
N34 C93 C94 123.7(5)
C92 C93 C94 125.1(5)
C95 C94 C93 121.5(6)
C99 C94 C93 124.8(5)
C99 C94 C95 113.5(6)
F95 C95 C94 117.5(6)
F95 C95 C96 117.8(7)
C96 C95 C94 124.7(8)
C95 C96 H76 121.2
C95 C96 C97 117.7(8)
C97 C96 H76 121.2
C96 C97 H77 119.3
C98 C97 C96 121.4(7)
C98 C97 H77 119.3
C97 C98 H78 121.6
C99 C98 C97 116.9(8)
C99 C98 H78 121.6
C98 C99 C94 125.7(7)
F99 C99 C94 117.1(5)
F99 C99 C98 117.1(7)
N24 N23 Fe2 120.4(3)
C81 N23 Fe2 132.1(4)
C81 N23 N24 106.7(4)
N23 N24 Fe4 115.4(3)
C83 N24 Fe4 136.5(4)
C83 N24 N23 106.7(4)
N23 C81 H81 124.1
N23 C81 C82 111.8(5)
C82 C81 H81 124.1
C81 C82 H82 128.0
C81 C82 C83 104.0(5)
C83 C82 H82 128.0
N24 C83 C82 110.8(5)
N24 C83 C84 123.4(5)
C82 C83 C84 125.7(5)
C85 C84 C83 122.8(5)
C85 C84 C89 113.4(5)
C89 C84 C83 123.8(5)
F85 C85 C84 117.3(5)
C86 C85 C84 125.2(6)
C86 C85 F85 117.6(6)
C85 C86 H86 120.7
C85 C86 C87 118.5(6)
C87 C86 H86 120.7
C86 C87 H87 120.3
C88 C87 C86 119.5(6)
C88 C87 H87 120.3
C87 C88 H88 120.6
C89 C88 C87 118.7(6)
C89 C88 H88 120.6
C88 C89 C84 124.7(6)
F89 C89 C84 117.9(5)
F89 C89 C88 117.4(5)
N14 N13 Fe1 125.3(3)
C71 N13 Fe1 126.9(3)
C71 N13 N14 107.8(4)
N13 N14 Fe4 115.7(3)
C73 N14 Fe4 135.1(3)
C73 N14 N13 107.3(4)
N13 C71 H91 124.9
N13 C71 C72 110.2(4)
C72 C71 H91 124.9
C71 C72 H92 127.5
C73 C72 C71 104.9(4)
C73 C72 H92 127.5
N14 C73 C72 109.8(4)
N14 C73 C74 123.9(4)
C72 C73 C74 126.3(4)
C75 C74 C73 120.7(5)
C79 C74 C73 125.0(5)
C79 C74 C75 114.2(5)
F75 C75 C74 118.6(5)
F75 C75 C76 117.6(5)
C76 C75 C74 123.7(5)
C75 C76 H96 120.7
C77 C76 C75 118.6(6)
C77 C76 H96 120.7
C76 C77 H97 119.7
C78 C77 C76 120.5(5)
C78 C77 H97 119.7
C77 C78 H98 120.7
C77 C78 C79 118.5(5)
C79 C78 H98 120.7
C78 C79 C74 124.3(5)
F79 C79 C74 118.2(4)
F79 C79 C78 117.5(5)
O11T S1T C1T 115.7(7)
O12T S1T O11T 110.0(6)
O12T S1T C1T 94.5(7)
O13T S1T O11T 113.2(9)
O13T S1T O12T 117.6(9)
O13T S1T C1T 104.5(8)
F11T C1T S1T 117.5(7)
F11T C1T F12T 106.5(8)
F11T C1T F13T 106.1(8)
F12T C1T S1T 107.1(7)
F13T C1T S1T 111.9(7)
F13T C1T F12T 107.2(8)
O21T S2T O22T 115.0(10)
O21T S2T O23T 121.5(8)
O21T S2T C2T 102.9(6)
O22T S2T O23T 105.3(8)
O22T S2T C2T 104.7(7)
O23T S2T C2T 106.0(6)
F21T C2T S2T 112.6(9)
F21T C2T F22T 104.0(9)
F21T C2T F23T 96.3(11)
F22T C2T S2T 112.8(8)
F22T C2T F23T 117.7(11)
F23T C2T S2T 111.9(9)
O11U S1U C1U 86.5(9)
O12U S1U O11U 116.1(9)
O12U S1U O13U 119.9(13)
O12U S1U C1U 112.5(10)
O13U S1U O11U 111.7(13)
O13U S1U C1U 104.5(11)
F11U C1U S1U 109.1(10)
F11U C1U F12U 103.2(12)
F11U C1U F13U 104.9(12)
F12U C1U S1U 115.3(10)
F13U C1U S1U 114.4(10)
F13U C1U F12U 108.8(11)
O21U S2U C2U 99.3(13)
O22U S2U O21U 125.0(13)
O22U S2U O23U 116.2(14)
O22U S2U C2U 104.9(14)
O23U S2U O21U 108.8(14)
O23U S2U C2U 96.8(13)
F21U C2U S2U 110.9(17)
F21U C2U F22U 108.6(18)
F22U C2U S2U 103.6(15)
F23U C2U S2U 107.0(15)
F23U C2U F21U 107.4(18)
F23U C2U F22U 119(2)
C13S O1S C11S 110.0(12)
O1S C11S H11A 112.6
O1S C11S H11B 112.6
H11A C11S H11B 110.1
C12S C11S O1S 95.7(13)
C12S C11S H11A 112.6
C12S C11S H11B 112.6
C11S C12S H12A 109.5
C11S C12S H12B 109.5
C11S C12S H12C 109.5
H12A C12S H12B 109.5
H12A C12S H12C 109.5
H12B C12S H12C 109.5
O1S C13S H13A 111.3
O1S C13S H13B 111.3
H13A C13S H13B 109.2
C14S C13S O1S 102.5(14)
C14S C13S H13A 111.3
C14S C13S H13B 111.3
C13S C14S H14A 109.5
C13S C14S H14B 109.5
C13S C14S H14C 109.5
H14A C14S H14B 109.5
H14A C14S H14C 109.5
H14B C14S H14C 109.5
C21S O2S C23S 124(3)
O2S C21S H21A 111.6
O2S C21S H21B 111.6
H21A C21S H21B 109.4
C22S C21S O2S 101(2)
C22S C21S H21A 111.6
C22S C21S H21B 111.6
C21S C22S H22A 109.5
C21S C22S H22B 109.5
C21S C22S H22C 109.5
H22A C22S H22B 109.5
H22A C22S H22C 109.5
H22B C22S H22C 109.5
O2S C23S H23A 113.0
O2S C23S H23B 113.0
H23A C23S H23B 110.4
C24S C23S O2S 94(2)
C24S C23S H23A 113.0
C24S C23S H23B 113.0
C23S C24S H24A 109.5
C23S C24S H24B 109.5
C23S C24S H24C 109.5
H24A C24S H24B 109.5
H24A C24S H24C 109.5
H24B C24S H24C 109.5
N3S C31S C32S 178.5(19)
C31S C32S H32A 109.5
C31S C32S H32B 109.5
C31S C32S H32C 109.5
H32A C32S H32B 109.5
H32A C32S H32C 109.5
H32B C32S H32C 109.5
N4S C41S C42S 163(2)
C41S C42S H42A 109.5
C41S C42S H42B 109.5
C41S C42S H42C 109.5
H42A C42S H42B 109.5
H42A C42S H42C 109.5
H42B C42S H42C 109.5
N5S C51S C52S 157(2)
C51S C52S H52A 109.5
C51S C52S H52B 109.5
C51S C52S H52C 109.5
H52A C52S H52B 109.5
H52A C52S H52C 109.5
H52B C52S H52C 109.5
N6S C61S C62S 176(2)
C61S C62S H62A 109.5
C61S C62S H62B 109.5
C61S C62S H62C 109.5
H62A C62S H62B 109.5
H62A C62S H62C 109.5
H62B C62S H62C 109.5
N7S C71S C72S 151.1(18)
C71S C72S H72A 109.5
C71S C72S H72B 109.5
C71S C72S H72C 109.5
H72A C72S H72B 109.5
H72A C72S H72C 109.5
H72B C72S H72C 109.5

loop_
_geom_bond_atom_site_label_1
_geom_bond_atom_site_label_2
_geom_bond_distance
N40 C1A 1.124(7)
N40 Fe4 2.149(4)
C1A C2A 1.459(8)
C2A H2A1 0.9800
C2A H2A2 0.9800
C2A H2A3 0.9800
Fe3 Fe2 2.9796(9)
Fe3 O1 1.919(3)
Fe3 O11 1.943(3)
Fe3 N32 2.210(4)
Fe3 O31 2.082(3)
Fe3 N31 2.135(4)
Fe3 N33 2.095(4)
Fe2 O1 1.941(3)
Fe2 O31 1.988(3)
Fe2 N22 2.226(4)
Fe2 O21 2.024(3)
Fe2 N21 2.146(4)
Fe2 N23 2.074(4)
Fe1 O1 2.154(3)
Fe1 O11 2.153(3)
Fe1 N11 2.140(4)
Fe1 O21 2.033(3)
Fe1 N12 2.254(4)
Fe1 N13 2.116(4)
Fe4 O1 2.042(3)
Fe4 N34 2.131(4)
Fe4 N24 2.113(4)
Fe4 N14 2.083(4)
C1 C6 1.387(7)
C1 C2 1.395(7)
C1 C17 1.482(7)
C6 H2 0.9500
C6 C5 1.392(7)
C5 C4 1.387(6)
C5 C37 1.503(6)
C4 H4 0.9500
C4 C3 1.391(6)
C3 C2 1.386(6)
C3 C27 1.495(6)
C2 H6 0.9500
O11 C11 1.401(5)
C11 C12 1.548(7)
C11 C45 1.537(6)
C11 C40 1.538(6)
C12 C13 1.382(7)
C12 C17 1.422(7)
C13 H13 0.9500
C13 C14 1.384(9)
C14 H14 0.9500
C14 C15 1.372(10)
C15 H15 0.9500
C15 C16 1.389(9)
C16 H16 0.9500
C16 C17 1.391(8)
C45 C46 1.381(7)
C45 N32 1.339(6)
C46 H41 0.9500
C46 C47 1.397(7)
C47 H42 0.9500
C47 C48 1.379(8)
C48 H43 0.9500
C48 C49 1.380(8)
N32 C49 1.342(6)
C49 H44 0.9500
C40 C41 1.383(7)
C40 N11 1.350(6)
C41 H46 0.9500
C41 C42 1.400(8)
C42 H47 0.9500
C42 C43 1.365(9)
C43 H48 0.9500
C43 C44 1.371(8)
C44 H49 0.9500
C44 N11 1.356(6)
O31 C31 1.408(5)
C31 C32 1.560(7)
C31 C60 1.532(7)
C31 C65 1.529(7)
C32 C33 1.400(7)
C32 C37 1.402(7)
C33 H23 0.9500
C33 C34 1.380(8)
C34 H24 0.9500
C34 C35 1.375(9)
C35 H25 0.9500
C35 C36 1.391(8)
C36 H26 0.9500
C36 C37 1.389(7)
C60 C61 1.392(8)
C60 N31 1.344(7)
C61 H51 0.9500
C61 C62 1.386(10)
C62 H52 0.9500
C62 C63 1.366(12)
C63 H53 0.9500
C63 C64 1.383(10)
C64 H54 0.9500
C64 N31 1.349(7)
C65 C66 1.396(7)
C65 N22 1.353(7)
C66 H56 0.9500
C66 C67 1.399(10)
C67 H57 0.9500
C67 C68 1.367(10)
C68 H58 0.9500
C68 C69 1.400(8)
C69 H59 0.9500
C69 N22 1.344(7)
O21 C21 1.391(5)
C21 C22 1.560(6)
C21 C50 1.534(6)
C21 C55 1.546(7)
C22 C23 1.404(6)
C22 C27 1.406(7)
C23 H33 0.9500
C23 C24 1.400(7)
C24 H34 0.9500
C24 C25 1.372(8)
C25 H35 0.9500
C25 C26 1.380(7)
C26 H36 0.9500
C26 C27 1.405(6)
C50 C51 1.381(6)
C50 N21 1.352(6)
C51 H61 0.9500
C51 C52 1.384(7)
C52 H62 0.9500
C52 C53 1.383(8)
C53 H63 0.9500
C53 C54 1.382(7)
C54 H64 0.9500
C54 N21 1.341(6)
C55 C56 1.386(7)
C55 N12 1.347(6)
C56 H66 0.9500
C56 C57 1.384(8)
C57 H67 0.9500
C57 C58 1.368(9)
C58 H68 0.9500
C58 C59 1.385(9)
C59 H69 0.9500
C59 N12 1.336(7)
N34 N33 1.404(6)
N34 C93 1.350(6)
N33 C91 1.342(6)
C91 H71 0.9500
C91 C92 1.387(8)
C92 H72 0.9500
C92 C93 1.367(8)
C93 C94 1.474(8)
C94 C95 1.406(9)
C94 C99 1.385(9)
C95 F95 1.352(9)
C95 C96 1.365(10)
C96 H76 0.9500
C96 C97 1.394(13)
C97 H77 0.9500
C97 C98 1.392(12)
C98 H78 0.9500
C98 C99 1.373(10)
C99 F99 1.363(8)
N23 N24 1.422(6)
N23 C81 1.336(7)
N24 C83 1.336(7)
C81 H81 0.9500
C81 C82 1.375(8)
C82 H82 0.9500
C82 C83 1.405(8)
C83 C84 1.463(8)
C84 C85 1.390(9)
C84 C89 1.402(8)
C85 F85 1.361(7)
C85 C86 1.361(9)
C86 H86 0.9500
C86 C87 1.399(10)
C87 H87 0.9500
C87 C88 1.390(10)
C88 H88 0.9500
C88 C89 1.365(9)
C89 F89 1.339(7)
N13 N14 1.387(5)
N13 C71 1.335(6)
N14 C73 1.364(6)
C71 H91 0.9500
C71 C72 1.399(7)
C72 H92 0.9500
C72 C73 1.377(7)
C73 C74 1.470(7)
C74 C75 1.397(8)
C74 C79 1.392(7)
C75 F75 1.343(6)
C75 C76 1.387(8)
C76 H96 0.9500
C76 C77 1.380(9)
C77 H97 0.9500
C77 C78 1.380(9)
C78 H98 0.9500
C78 C79 1.381(7)
C79 F79 1.352(6)
O11T S1T 1.442(8)
O12T S1T 1.432(8)
O13T S1T 1.419(8)
S1T C1T 1.762(10)
C1T F11T 1.339(10)
C1T F12T 1.360(10)
C1T F13T 1.353(9)
O21T S2T 1.423(9)
O22T S2T 1.440(10)
O23T S2T 1.451(9)
S2T C2T 1.760(11)
C2T F21T 1.320(12)
C2T F22T 1.325(11)
C2T F23T 1.358(12)
O11U S1U 1.428(10)
O12U S1U 1.394(11)
O13U S1U 1.426(11)
S1U C1U 1.779(12)
C1U F11U 1.332(12)
C1U F12U 1.340(11)
C1U F13U 1.339(12)
O21U S2U 1.481(13)
O22U S2U 1.393(12)
O23U S2U 1.476(12)
S2U C2U 1.761(16)
C2U F21U 1.340(14)
C2U F22U 1.356(14)
C2U F23U 1.329(14)
O1S C11S 1.626(16)
O1S C13S 1.599(16)
C11S H11A 0.9900
C11S H11B 0.9900
C11S C12S 1.39(2)
C12S H12A 0.9800
C12S H12B 0.9800
C12S H12C 0.9800
C13S H13A 0.9900
C13S H13B 0.9900
C13S C14S 1.310(17)
C14S H14A 0.9800
C14S H14B 0.9800
C14S H14C 0.9800
O2S C21S 1.57(2)
O2S C23S 1.61(2)
C21S H21A 0.9900
C21S H21B 0.9900
C21S C22S 1.38(2)
C22S H22A 0.9800
C22S H22B 0.9800
C22S H22C 0.9800
C23S H23A 0.9900
C23S H23B 0.9900
C23S C24S 1.39(2)
C24S H24A 0.9800
C24S H24B 0.9800
C24S H24C 0.9800
N3S C31S 1.181(6)
C31S C32S 1.559(6)
C32S H32A 0.9800
C32S H32B 0.9800
C32S H32C 0.9800
N4S C41S 1.191(6)
C41S C42S 1.543(6)
C42S H42A 0.9800
C42S H42B 0.9800
C42S H42C 0.9800
N5S C51S 1.198(6)
C51S C52S 1.561(6)
C52S H52A 0.9800
C52S H52B 0.9800
C52S H52C 0.9800
N6S C61S 1.183(6)
C61S C62S 1.546(6)
C62S H62A 0.9800
C62S H62B 0.9800
C62S H62C 0.9800
N7S C71S 1.207(7)
C71S C72S 1.571(7)
C72S H72A 0.9800
C72S H72B 0.9800
C72S H72C 0.9800

loop_
_geom_torsion_atom_site_label_1
_geom_torsion_atom_site_label_2
_geom_torsion_atom_site_label_3
_geom_torsion_atom_site_label_4
_geom_torsion
Fe3 O11 C11 C12 -84.8(4)
Fe3 O11 C11 C45 35.3(5)
Fe3 O11 C11 C40 153.2(3)
Fe3 N32 C49 C48 155.8(4)
Fe3 O31 C31 C32 160.7(3)
Fe3 O31 C31 C60 39.3(4)
Fe3 O31 C31 C65 -81.4(4)
Fe3 N33 C91 C92 -177.2(4)
Fe2 O31 C31 C32 -85.7(4)
Fe2 O31 C31 C60 152.8(3)
Fe2 O31 C31 C65 32.2(5)
Fe2 O21 C21 C22 160.1(3)
Fe2 O21 C21 C50 36.4(4)
Fe2 O21 C21 C55 -84.0(3)
Fe2 N23 N24 Fe4 21.6(4)
Fe2 N23 N24 C83 -169.5(3)
Fe2 N23 C81 C82 168.9(4)
Fe1 O11 C11 C12 160.0(3)
Fe1 O11 C11 C45 -79.9(4)
Fe1 O11 C11 C40 38.0(4)
Fe1 O21 C21 C22 -78.0(4)
Fe1 O21 C21 C50 158.3(3)
Fe1 O21 C21 C55 37.9(4)
Fe1 N13 N14 Fe4 13.2(5)
Fe1 N13 N14 C73 -179.9(3)
Fe1 N13 C71 C72 180.0(3)
Fe4 N34 N33 Fe3 8.9(4)
Fe4 N34 N33 C91 -170.0(3)
Fe4 N34 C93 C92 165.8(4)
Fe4 N34 C93 C94 -17.5(8)
Fe4 N24 C83 C82 163.4(4)
Fe4 N24 C83 C84 -18.9(8)
Fe4 N14 C73 C72 163.3(4)
Fe4 N14 C73 C74 -16.8(8)
C1 C6 C5 C4 -3.6(7)
C1 C6 C5 C37 171.1(4)
C6 C1 C2 C3 -4.8(7)
C6 C1 C17 C12 115.7(6)
C6 C1 C17 C16 -59.9(7)
C6 C5 C4 C3 2.4(7)
C6 C5 C37 C32 -62.1(7)
C6 C5 C37 C36 120.0(5)
C5 C4 C3 C2 -2.4(7)
C5 C4 C3 C27 174.6(4)
C4 C5 C37 C32 112.7(5)
C4 C5 C37 C36 -65.2(6)
C4 C3 C2 C1 3.6(7)
C4 C3 C27 C22 -56.2(6)
C4 C3 C27 C26 127.8(5)
C2 C1 C6 C5 4.8(7)
C2 C1 C17 C12 -59.9(7)
C2 C1 C17 C16 124.6(6)
C2 C3 C27 C22 120.8(5)
C2 C3 C27 C26 -55.2(5)
O11 C11 C12 C13 144.8(5)
O11 C11 C12 C17 -34.8(6)
O11 C11 C45 C46 146.5(5)
O11 C11 C45 N32 -32.9(5)
O11 C11 C40 C41 155.5(4)
O11 C11 C40 N11 -21.7(5)
C11 C12 C13 C14 179.5(6)
C11 C12 C17 C1 1.7(8)
C11 C12 C17 C16 177.2(5)
C11 C45 C46 C47 -177.2(5)
C11 C45 N32 Fe3 19.6(5)
C11 C45 N32 C49 179.4(4)
C11 C40 C41 C42 -174.2(4)
C11 C40 N11 Fe1 -4.5(5)
C11 C40 N11 C44 174.8(4)
C12 C11 C45 C46 -91.2(6)
C12 C11 C45 N32 89.3(5)
C12 C11 C40 C41 31.6(6)
C12 C11 C40 N11 -145.6(4)
C12 C13 C14 C15 3.3(12)
C13 C12 C17 C1 -177.9(5)
C13 C12 C17 C16 -2.4(8)
C13 C14 C15 C16 -2.4(13)
C14 C15 C16 C17 -0.9(12)
C15 C16 C17 C1 179.0(6)
C15 C16 C17 C12 3.4(10)
C17 C1 C6 C5 -170.9(4)
C17 C1 C2 C3 170.8(4)
C17 C12 C13 C14 -0.9(9)
C45 C11 C12 C13 27.5(6)
C45 C11 C12 C17 -152.2(5)
C45 C11 C40 C41 -90.1(5)
C45 C11 C40 N11 92.7(5)
C45 C46 C47 C48 -2.6(8)
C45 N32 C49 C48 -1.5(8)
C46 C45 N32 Fe3 -159.8(4)
C46 C45 N32 C49 -0.1(7)
C46 C47 C48 C49 1.1(9)
C47 C48 C49 N32 1.0(9)
N32 C45 C46 C47 2.2(8)
C40 C11 C12 C13 -94.5(5)
C40 C11 C12 C17 85.8(5)
C40 C11 C45 C46 30.5(7)
C40 C11 C45 N32 -149.0(4)
C40 C41 C42 C43 -0.6(8)
C41 C40 N11 Fe1 178.3(3)
C41 C40 N11 C44 -2.4(6)
C41 C42 C43 C44 -1.8(8)
C42 C43 C44 N11 2.3(8)
C43 C44 N11 Fe1 179.1(4)
C43 C44 N11 C40 -0.1(7)
N11 C40 C41 C42 2.8(7)
O31 C31 C32 C33 145.1(5)
O31 C31 C32 C37 -33.4(7)
O31 C31 C60 C61 155.9(5)
O31 C31 C60 N31 -19.5(6)
O31 C31 C65 C66 150.0(5)
O31 C31 C65 N22 -32.4(5)
C31 C32 C33 C34 -178.2(6)
C31 C32 C37 C5 -1.3(8)
C31 C32 C37 C36 176.6(5)
C31 C60 C61 C62 -174.7(6)
C31 C60 N31 Fe3 -7.6(6)
C31 C60 N31 C64 173.6(5)
C31 C65 C66 C67 175.1(5)
C31 C65 N22 Fe2 21.4(5)
C31 C65 N22 C69 -174.5(4)
C32 C31 C60 C61 33.8(7)
C32 C31 C60 N31 -141.6(4)
C32 C31 C65 C66 -89.9(6)
C32 C31 C65 N22 87.7(5)
C32 C33 C34 C35 1.4(10)
C33 C32 C37 C5 -179.9(5)
C33 C32 C37 C36 -2.0(8)
C33 C34 C35 C36 -1.8(10)
C34 C35 C36 C37 0.3(9)
C35 C36 C37 C5 179.6(5)
C35 C36 C37 C32 1.7(8)
C37 C5 C4 C3 -172.4(4)
C37 C32 C33 C34 0.5(9)
C60 C31 C32 C33 -96.0(6)
C60 C31 C32 C37 85.5(6)
C60 C31 C65 C66 33.8(7)
C60 C31 C65 N22 -148.6(4)
C60 C61 C62 C63 2.4(12)
C61 C60 N31 Fe3 176.8(5)
C61 C60 N31 C64 -1.9(8)
C61 C62 C63 C64 -3.7(13)
C62 C63 C64 N31 2.3(11)
C63 C64 N31 Fe3 -178.1(5)
C63 C64 N31 C60 0.6(9)
N31 C60 C61 C62 0.5(10)
C65 C31 C32 C33 29.1(6)
C65 C31 C32 C37 -149.5(5)
C65 C31 C60 C61 -88.6(7)
C65 C31 C60 N31 96.0(5)
C65 C66 C67 C68 -1.1(10)
C66 C65 N22 Fe2 -160.8(4)
C66 C65 N22 C69 3.3(7)
C66 C67 C68 C69 3.4(10)
C67 C68 C69 N22 -2.5(9)
C68 C69 N22 Fe2 161.6(4)
C68 C69 N22 C65 -0.8(8)
N22 C65 C66 C67 -2.3(8)
O21 C21 C22 C23 142.9(4)
O21 C21 C22 C27 -32.9(5)
O21 C21 C50 C51 161.2(5)
O21 C21 C50 N21 -16.0(6)
O21 C21 C55 C56 147.6(4)
O21 C21 C55 N12 -36.8(5)
C21 C22 C23 C24 -173.4(4)
C21 C22 C27 C3 -3.6(6)
C21 C22 C27 C26 172.3(4)
C21 C50 C51 C52 -175.0(5)
C21 C50 N21 Fe2 -8.9(5)
C21 C50 N21 C54 175.5(5)
C21 C55 C56 C57 174.0(5)
C21 C55 N12 Fe1 22.8(5)
C21 C55 N12 C59 -172.6(5)
C22 C21 C50 C51 37.5(7)
C22 C21 C50 N21 -139.6(4)
C22 C21 C55 C56 -92.8(5)
C22 C21 C55 N12 82.8(4)
C22 C23 C24 C25 -0.4(7)
C23 C22 C27 C3 -179.4(4)
C23 C22 C27 C26 -3.5(6)
C23 C24 C25 C26 -1.1(7)
C24 C25 C26 C27 0.1(7)
C25 C26 C27 C3 178.4(4)
C25 C26 C27 C22 2.2(6)
C27 C3 C2 C1 -173.5(4)
C27 C22 C23 C24 2.7(6)
C50 C21 C22 C23 -96.2(5)
C50 C21 C22 C27 88.0(5)
C50 C21 C55 C56 30.6(6)
C50 C21 C55 N12 -153.8(4)
C50 C51 C52 C53 -0.9(10)
C51 C50 N21 Fe2 173.9(4)
C51 C50 N21 C54 -1.8(8)
C51 C52 C53 C54 -0.3(10)
C52 C53 C54 N21 0.5(10)
C53 C54 N21 Fe2 -174.5(5)
C53 C54 N21 C50 0.5(8)
N21 C50 C51 C52 2.0(8)
C55 C21 C22 C23 27.4(5)
C55 C21 C22 C27 -148.4(4)
C55 C21 C50 C51 -82.6(6)
C55 C21 C50 N21 100.2(5)
C55 C56 C57 C58 -1.6(10)
C56 C55 N12 Fe1 -161.5(4)
C56 C55 N12 C59 3.1(8)
C56 C57 C58 C59 2.3(13)
C57 C58 C59 N12 -0.3(13)
C58 C59 N12 Fe1 160.4(7)
C58 C59 N12 C55 -2.4(10)
N12 C55 C56 C57 -1.2(8)
N34 N33 C91 C92 1.5(6)
N34 C93 C94 C95 135.8(6)
N34 C93 C94 C99 -50.0(8)
N33 N34 C93 C92 1.0(6)
N33 N34 C93 C94 177.6(5)
N33 C91 C92 C93 -0.9(6)
C91 C92 C93 N34 -0.1(6)
C91 C92 C93 C94 -176.7(5)
C92 C93 C94 C95 -48.0(8)
C92 C93 C94 C99 126.2(6)
C93 N34 N33 Fe3 177.3(3)
C93 N34 N33 C91 -1.5(5)
C93 C94 C95 F95 -6.7(9)
C93 C94 C95 C96 173.6(7)
C93 C94 C99 C98 -171.9(6)
C93 C94 C99 F99 5.7(8)
C94 C95 C96 C97 -1.2(12)
C95 C94 C99 C98 2.7(9)
C95 C94 C99 F99 -179.7(5)
C95 C96 C97 C98 2.3(11)
F95 C95 C96 C97 179.2(7)
C96 C97 C98 C99 -1.0(10)
C97 C98 C99 C94 -1.7(10)
C97 C98 C99 F99 -179.3(6)
C99 C94 C95 F95 178.5(6)
C99 C94 C95 C96 -1.2(10)
N23 N24 C83 C82 -2.0(6)
N23 N24 C83 C84 175.7(5)
N23 C81 C82 C83 -0.4(7)
N24 N23 C81 C82 -0.8(6)
N24 C83 C84 C85 141.1(6)
N24 C83 C84 C89 -42.1(9)
C81 N23 N24 Fe4 -167.2(3)
C81 N23 N24 C83 1.7(5)
C81 C82 C83 N24 1.5(7)
C81 C82 C83 C84 -176.2(5)
C82 C83 C84 C85 -41.5(9)
C82 C83 C84 C89 135.3(6)
C83 C84 C85 F85 -1.3(9)
C83 C84 C85 C86 179.1(6)
C83 C84 C89 C88 -178.8(6)
C83 C84 C89 F89 2.5(9)
C84 C85 C86 C87 -0.7(10)
C85 C84 C89 C88 -1.7(9)
C85 C84 C89 F89 179.7(5)
C85 C86 C87 C88 -1.0(10)
F85 C85 C86 C87 179.7(6)
C86 C87 C88 C89 1.2(10)
C87 C88 C89 C84 0.2(10)
C87 C88 C89 F89 178.9(6)
C89 C84 C85 F85 -178.4(5)
C89 C84 C85 C86 2.0(9)
N13 N14 C73 C72 0.0(6)
N13 N14 C73 C74 179.9(5)
N13 C71 C72 C73 -0.4(6)
N14 N13 C71 C72 0.4(6)
N14 C73 C74 C75 134.6(5)
N14 C73 C74 C79 -48.2(8)
C71 N13 N14 Fe4 -167.3(3)
C71 N13 N14 C73 -0.3(5)
C71 C72 C73 N14 0.2(6)
C71 C72 C73 C74 -179.6(5)
C72 C73 C74 C75 -45.5(8)
C72 C73 C74 C79 131.6(6)
C73 C74 C75 F75 -3.9(7)
C73 C74 C75 C76 177.2(5)
C73 C74 C79 C78 -176.2(5)
C73 C74 C79 F79 4.7(8)
C74 C75 C76 C77 -1.1(9)
C75 C74 C79 C78 1.2(8)
C75 C74 C79 F79 -178.0(5)
C75 C76 C77 C78 1.5(9)
F75 C75 C76 C77 -179.9(5)
C76 C77 C78 C79 -0.7(9)
C77 C78 C79 C74 -0.8(9)
C77 C78 C79 F79 178.4(5)
C79 C74 C75 F75 178.6(5)
C79 C74 C75 C76 -0.2(8)
O11T S1T C1T F11T 72.9(10)
O11T S1T C1T F12T -167.4(8)
O11T S1T C1T F13T -50.2(10)
O12T S1T C1T F11T -172.3(9)
O12T S1T C1T F12T -52.6(9)
O12T S1T C1T F13T 64.5(9)
O13T S1T C1T F11T -52.3(12)
O13T S1T C1T F12T 67.4(11)
O13T S1T C1T F13T -175.4(11)
O21T S2T C2T F21T -174.5(10)
O21T S2T C2T F22T 68.2(11)
O21T S2T C2T F23T -67.3(12)
O22T S2T C2T F21T 65.0(11)
O22T S2T C2T F22T -52.3(12)
O22T S2T C2T F23T 172.2(11)
O23T S2T C2T F21T -46.0(11)
O23T S2T C2T F22T -163.3(10)
O23T S2T C2T F23T 61.2(12)
O11U S1U C1U F11U 49.1(12)
O11U S1U C1U F12U 164.7(13)
O11U S1U C1U F13U -68.0(13)
O12U S1U C1U F11U 166.0(12)
O12U S1U C1U F12U -78.4(14)
O12U S1U C1U F13U 48.9(14)
O13U S1U C1U F11U -62.4(16)
O13U S1U C1U F12U 53.2(17)
O13U S1U C1U F13U -179.5(16)
O21U S2U C2U F21U 166.1(18)
O21U S2U C2U F22U 49.7(17)
O21U S2U C2U F23U -77.1(19)
O22U S2U C2U F21U -63.7(19)
O22U S2U C2U F22U 179.9(17)
O22U S2U C2U F23U 53.1(19)
O23U S2U C2U F21U 55.7(19)
O23U S2U C2U F22U -60.7(18)
O23U S2U C2U F23U 172.6(18)
C11S O1S C13S C14S 178.3(12)
C13S O1S C11S C12S -176.2(12)
C21S O2S C23S C24S 117(4)
C23S O2S C21S C22S 149(5)
